data_7707549
loop_
_publ_author_name
'Gao, Xiang-Jing'
'Zheng, He-Gen'

_publ_section_title
;
 The difference in the CO<sub>2</sub> adsorption capacities of different
 functionalized pillar-layered metal-organic frameworks (MOFs).
;
_journal_issue 26
_journal_name_full 'Dalton transactions (Cambridge, England : 2003)'
_journal_page_first 9310
_journal_page_last 9316
_journal_paper_doi 10.1039/d1dt00498k
_journal_volume 50
_journal_year 2021
_chemical_formula_moiety 'C68 H42 Co2 N8 O9'
_chemical_formula_sum 'C68 H42 Co2 N8 O9'
_chemical_formula_weight 1232.95
_space_group_crystal_system triclinic
_space_group_IT_number 2
_space_group_name_Hall '-P 1'
_space_group_name_H-M_alt 'P -1'
_atom_sites_solution_hydrogens geom
_audit_creation_method SHELXL-2014/7
_audit_update_record
;
2021-02-05 deposited with the CCDC.	2021-05-31 downloaded from the CCDC.
;
_cell_angle_alpha 78.489(13)
_cell_angle_beta 84.732(11)
_cell_angle_gamma 82.848(11)
_cell_formula_units_Z 2
_cell_length_a 15.479(2)
_cell_length_b 16.172(3)
_cell_length_c 17.414(3)
_cell_measurement_reflns_used 9564
_cell_measurement_temperature 193(2)
_cell_measurement_theta_max 53.82
_cell_measurement_theta_min 2.44
_cell_volume 4228.2(12)
_computing_structure_refinement 'SHELXL-2014/7 (Sheldrick, 2014)'
_computing_structure_solution 'SHELXT 2014/4 (Sheldrick, 2014)'
_diffrn_ambient_temperature 193(2)
_diffrn_measured_fraction_theta_full 0.998
_diffrn_measured_fraction_theta_max 0.995
_diffrn_measurement_device_type 'Bruker APEX-II CCD'
_diffrn_measurement_method '\f and \w scans'
_diffrn_radiation_type GaK\a
_diffrn_radiation_wavelength 1.34139
_diffrn_reflns_av_R_equivalents 0.0617
_diffrn_reflns_av_unetI/netI 0.0542
_diffrn_reflns_Laue_measured_fraction_full 0.998
_diffrn_reflns_Laue_measured_fraction_max 0.995
_diffrn_reflns_limit_h_max 18
_diffrn_reflns_limit_h_min -18
_diffrn_reflns_limit_k_max 19
_diffrn_reflns_limit_k_min -19
_diffrn_reflns_limit_l_max 20
_diffrn_reflns_limit_l_min -20
_diffrn_reflns_number 61919
_diffrn_reflns_point_group_measured_fraction_full 0.998
_diffrn_reflns_point_group_measured_fraction_max 0.995
_diffrn_reflns_theta_full 53.594
_diffrn_reflns_theta_max 53.979
_diffrn_reflns_theta_min 2.440
_exptl_absorpt_coefficient_mu 2.368
_exptl_absorpt_correction_T_max 0.701
_exptl_absorpt_correction_T_min 0.654
_exptl_absorpt_correction_type multi-scan
_exptl_absorpt_process_details
;
SADABS-2016/2 (Bruker,2016/2) was used for absorption correction.
wR2(int) was 0.1075 before and 0.0698 after correction.
The Ratio of minimum to maximum transmission is 0.6695.
The \l/2 correction factor is Not present.
;
_exptl_crystal_colour red
_exptl_crystal_density_diffrn 0.968
_exptl_crystal_description blocky
_exptl_crystal_F_000 1264
_exptl_crystal_size_max 0.2
_exptl_crystal_size_mid 0.18
_exptl_crystal_size_min 0.15
_refine_diff_density_max 1.477
_refine_diff_density_min -0.433
_refine_diff_density_rms 0.091
_refine_ls_extinction_method none
_refine_ls_goodness_of_fit_ref 1.033
_refine_ls_hydrogen_treatment constr
_refine_ls_matrix_type full
_refine_ls_number_parameters 1252
_refine_ls_number_reflns 15457
_refine_ls_number_restraints 6
_refine_ls_restrained_S_all 1.033
_refine_ls_R_factor_all 0.0911
_refine_ls_R_factor_gt 0.0769
_refine_ls_shift/su_max 0.000
_refine_ls_shift/su_mean 0.000
_refine_ls_structure_factor_coef Fsqd
_refine_ls_weighting_details 'w=1/[\s^2^(Fo^2^)+(0.1484P)^2^+5.7154P] where P=(Fo^2^+2Fc^2^)/3'
_refine_ls_weighting_scheme calc
_refine_ls_wR_factor_gt 0.2318
_refine_ls_wR_factor_ref 0.2457
_reflns_Friedel_coverage 0.000
_reflns_number_gt 12202
_reflns_number_total 15457
_reflns_threshold_expression 'I > 2\s(I)'
_cod_data_source_file d1dt00498k2.cif
_cod_data_source_block 6
_cod_depositor_comments 'Adding full bibliography for 7707542--7707549.cif.'
_cod_database_code 7707549
_shelx_shelxl_version_number 2014/7
_shelx_space_group_comment
;
The symmetry employed for this shelxl refinement is uniquely defined
by the following loop, which should always be used as a source of
symmetry information in preference to the above space-group names.
They are only intended as comments.
;
_shelx_estimated_absorpt_t_min 0.7506
_shelx_estimated_absorpt_t_max 0.5098

loop_
_space_group_symop_operation_xyz
'x, y, z'
'-x, -y, -z'

loop_
_atom_site_label
_atom_site_type_symbol
_atom_site_fract_x
_atom_site_fract_y
_atom_site_fract_z
_atom_site_U_iso_or_equiv
_atom_site_adp_type
_atom_site_occupancy
_atom_site_site_symmetry_order
_atom_site_calc_flag
_atom_site_refinement_flags_posn
_atom_site_refinement_flags_adp
_atom_site_refinement_flags_occupancy
_atom_site_disorder_assembly
_atom_site_disorder_group
Co1 Co 0.37286(3) 0.16285(3) 0.93138(3) 0.02845(16) Uani 1 1 d . . . . .
Co2 Co 0.39222(3) 0.33637(3) 1.07231(3) 0.02964(17) Uani 1 1 d . . . . .
O1 O 0.36105(17) 0.29152(16) 0.91366(15) 0.0373(6) Uani 1 1 d . . . . .
O2 O 0.39546(18) 0.40044(17) 0.95937(15) 0.0423(6) Uani 1 1 d . . . . .
O3 O 0.37804(19) 1.04508(17) 0.88641(14) 0.0421(6) Uani 1 1 d . . . . .
O4 O 0.3806(2) 1.16768(17) 0.80549(15) 0.0434(7) Uani 1 1 d . . . . .
O5 O 0.40774(17) 1.20827(16) 0.09063(15) 0.0379(6) Uani 1 1 d . . . . .
O6 O 0.36677(17) 1.10133(16) 0.04515(14) 0.0359(6) Uani 1 1 d . . . . .
O7 O 0.3814(2) 0.45600(19) 0.11685(16) 0.0523(8) Uani 1 1 d . . . . .
O8 O 0.3827(2) 0.33415(18) 0.19757(16) 0.0506(7) Uani 1 1 d . . . . .
O9 O 0.1843(4) 0.7733(3) 0.5154(3) 0.0458(14) Uani 0.5 1 d . . P A 1
O9' O 0.5602(4) 0.7332(3) 0.4914(3) 0.0436(14) Uani 0.5 1 d . . P A 2
N1 N 0.2330(2) 0.1705(2) 0.93588(18) 0.0353(7) Uani 1 1 d . . . . .
N2 N -0.0805(3) 0.1170(3) 0.9654(3) 0.0685(12) Uani 1 1 d . . . . .
N3 N -0.1678(3) 0.1150(3) 0.9638(3) 0.0684(13) Uani 1 1 d . . . . .
N4 N -0.4889(2) 0.16036(19) 0.92729(17) 0.0321(6) Uani 1 1 d . . . . .
N5 N 0.5312(2) 0.3307(2) 1.0686(2) 0.0409(8) Uani 1 1 d . . . . .
N6 N 0.8452(5) 0.3821(5) 1.0544(5) 0.0495(18) Uani 0.5 1 d . . P B 3
N6' N 0.8512(8) 0.2958(8) 1.1017(7) 0.061(3) Uani 0.5 1 d . . P C 4
N7 N 0.9297(5) 0.3834(5) 1.0556(5) 0.0514(19) Uani 0.5 1 d . . P B 3
N7' N 0.9384(7) 0.2936(9) 1.1056(7) 0.062(3) Uani 0.5 1 d . . P C 4
N8 N 1.2532(2) 0.3387(2) 1.0751(2) 0.0368(7) Uani 1 1 d . . . . .
C1 C 0.1860(3) 0.2382(3) 0.8972(3) 0.0521(11) Uani 1 1 d . . . . .
H1 H 0.2158 0.2845 0.8699 0.063 Uiso 1 1 calc R U . . .
C2 C 0.0970(3) 0.2448(3) 0.8944(3) 0.0623(14) Uani 1 1 d . . . . .
H2 H 0.0667 0.2946 0.8661 0.075 Uiso 1 1 calc R U . . .
C3 C 0.0512(3) 0.1777(3) 0.9337(3) 0.0497(10) Uani 1 1 d . . . . .
C4 C 0.1000(3) 0.1080(3) 0.9739(3) 0.0572(12) Uani 1 1 d . . . . .
H4 H 0.0722 0.0605 1.0013 0.069 Uiso 1 1 calc R U . . .
C5 C 0.1901(3) 0.1069(3) 0.9742(3) 0.0480(10) Uani 1 1 d . . . . .
H5 H 0.2222 0.0586 1.0032 0.058 Uiso 1 1 calc R U . . .
C6 C -0.0434(3) 0.1815(3) 0.9308(3) 0.0588(13) Uani 1 1 d . . . . .
C7 C -0.0916(4) 0.2527(5) 0.8913(6) 0.131(4) Uani 1 1 d . . . . .
H7 H -0.0640 0.3014 0.8667 0.157 Uiso 1 1 calc R U . . .
C8 C -0.1794(4) 0.2516(5) 0.8884(6) 0.120(3) Uani 1 1 d . . . . .
H8 H -0.2145 0.2991 0.8616 0.144 Uiso 1 1 calc R U . . .
C9 C -0.2149(3) 0.1793(3) 0.9258(3) 0.0529(11) Uani 1 1 d . . . . .
C10 C -0.3095(3) 0.1710(3) 0.9261(3) 0.0399(9) Uani 1 1 d . . . . .
C11 C -0.3599(3) 0.2213(3) 0.8679(3) 0.0486(11) Uani 1 1 d . . . . .
H11 H -0.3337 0.2603 0.8269 0.058 Uiso 1 1 calc R U . . .
C12 C -0.4480(3) 0.2137(3) 0.8705(2) 0.0430(9) Uani 1 1 d . . . . .
H12 H -0.4812 0.2479 0.8303 0.052 Uiso 1 1 calc R U . . .
C13 C -0.4395(3) 0.1109(2) 0.9812(2) 0.0364(8) Uani 1 1 d . . . . .
H13 H -0.4668 0.0710 1.0206 0.044 Uiso 1 1 calc R U . . .
C14 C 0.5833(17) 0.3864(14) 1.0215(14) 0.027(4) Uani 0.5 1 d . . P B 3
H14 H 0.5576 0.4307 0.9833 0.032 Uiso 0.5 1 calc R U P B 3
C14' C 0.5872(17) 0.2726(19) 1.1118(19) 0.049(5) Uani 0.5 1 d . . P C 4
H14' H 0.5617 0.2291 1.1484 0.059 Uiso 0.5 1 calc R U P C 4
C15 C 0.667(2) 0.379(2) 1.0282(11) 0.046(5) Uani 0.5 1 d . . P B 3
H15 H 0.7016 0.4150 0.9911 0.055 Uiso 0.5 1 calc R U P B 3
C15' C 0.6708(9) 0.2693(9) 1.1091(9) 0.044(3) Uani 0.5 1 d . . P C 4
H15' H 0.7032 0.2263 1.1439 0.053 Uiso 0.5 1 calc R U P C 4
C16 C 0.7072(11) 0.3220(12) 1.0877(7) 0.044(4) Uani 0.5 1 d . . P B 3
C16' C 0.7153(9) 0.3310(9) 1.0535(9) 0.036(3) Uani 0.5 1 d . . P C 4
C17 C 0.6596(13) 0.2695(13) 1.1442(8) 0.058(4) Uani 0.5 1 d . . P B 3
H17 H 0.6851 0.2327 1.1878 0.069 Uiso 0.5 1 calc R U P B 3
C17' C 0.6633(19) 0.389(2) 1.0020(11) 0.040(4) Uani 0.5 1 d . . P C 4
H17' H 0.6883 0.4315 0.9639 0.049 Uiso 0.5 1 calc R U P C 4
C18 C 0.5664(17) 0.276(2) 1.1311(18) 0.047(5) Uani 0.5 1 d . . P B 3
H18 H 0.5298 0.2405 1.1667 0.057 Uiso 0.5 1 calc R U P B 3
C18' C 0.567(2) 0.3827(18) 1.0081(18) 0.043(5) Uani 0.5 1 d . . P C 4
H18' H 0.5319 0.4158 0.9689 0.052 Uiso 0.5 1 calc R U P C 4
C19 C 0.8059(8) 0.3170(8) 1.0907(8) 0.040(2) Uani 0.5 1 d . . P B 3
C19' C 0.8110(7) 0.3373(7) 1.0448(8) 0.047(2) Uani 0.5 1 d . . P C 4
C20 C 0.8544(7) 0.2468(9) 1.1311(9) 0.075(4) Uani 0.5 1 d . . P B 3
H20 H 0.8257 0.1991 1.1569 0.090 Uiso 0.5 1 calc R U P B 3
C20' C 0.8530(6) 0.3850(7) 0.9823(7) 0.064(3) Uani 0.5 1 d . . P C 4
H20' H 0.8214 0.4158 0.9395 0.076 Uiso 0.5 1 calc R U P C 4
C21 C 0.9417(7) 0.2444(9) 1.1347(9) 0.076(4) Uani 0.5 1 d . . P B 3
H21 H 0.9759 0.1966 1.1621 0.091 Uiso 0.5 1 calc R U P B 3
C21' C 0.9385(6) 0.3882(7) 0.9818(7) 0.062(3) Uani 0.5 1 d . . P C 4
H21' H 0.9705 0.4196 0.9389 0.075 Uiso 0.5 1 calc R U P C 4
C22 C 0.9776(9) 0.3174(8) 1.0951(8) 0.043(2) Uani 0.5 1 d . . P B 3
C22' C 0.9791(7) 0.3412(8) 1.0502(8) 0.045(2) Uani 0.5 1 d . . P C 4
C23 C 1.2045(13) 0.3981(13) 1.0268(13) 0.038(7) Uani 0.5 1 d . . P B 3
H23 H 1.2291 0.4450 0.9942 0.046 Uiso 0.5 1 calc R U P B 3
C23' C 1.2089(16) 0.2763(14) 1.1099(9) 0.041(4) Uani 0.5 1 d . . P C 4
H23' H 1.2400 0.2281 1.1399 0.049 Uiso 0.5 1 calc R U P C 4
C24 C 1.116(3) 0.388(3) 1.026(3) 0.058(9) Uani 0.5 1 d . . P B 3
H24 H 1.0814 0.4212 0.9866 0.070 Uiso 0.5 1 calc R U P B 3
C24' C 1.1208(8) 0.2750(9) 1.1065(8) 0.044(3) Uani 0.5 1 d . . P C 4
H24' H 1.0916 0.2295 1.1363 0.053 Uiso 0.5 1 calc R U P C 4
C25 C 1.0762(13) 0.3233(12) 1.0903(9) 0.045(4) Uani 0.5 1 d . . P B 3
C25' C 1.0750(11) 0.3429(11) 1.0576(10) 0.044(3) Uani 0.5 1 d . . P C 4
C26 C 1.1289(9) 0.2735(10) 1.1449(8) 0.056(4) Uani 0.5 1 d . . P B 3
H26 H 1.1050 0.2345 1.1873 0.067 Uiso 0.5 1 calc R U P B 3
C26' C 1.116(3) 0.407(3) 1.021(3) 0.065(10) Uani 0.5 1 d . . P C 4
H26' H 1.0880 0.4578 0.9926 0.077 Uiso 0.5 1 calc R U P C 4
C27 C 1.2156(17) 0.2813(16) 1.1368(10) 0.049(4) Uani 0.5 1 d . . P B 3
H27 H 1.2523 0.2466 1.1742 0.059 Uiso 0.5 1 calc R U P B 3
C27' C 1.205(2) 0.394(2) 1.0292(17) 0.075(11) Uani 0.5 1 d . U P C 4
H27' H 1.2366 0.4344 0.9939 0.090 Uiso 0.5 1 calc R U P C 4
C28 C -0.3516(3) 0.1144(3) 0.9829(2) 0.0400(9) Uani 1 1 d . . . . .
H28 H -0.3197 0.0781 1.0230 0.048 Uiso 1 1 calc R U . . .
C29 C 0.3785(2) 0.3656(2) 0.9044(2) 0.0337(8) Uani 1 1 d . . . . .
C30 C 0.3593(7) 0.4196(11) 0.8243(10) 0.033(3) Uani 0.5 1 d . . P A 1
C30' C 0.3942(7) 0.4149(11) 0.8226(10) 0.036(3) Uani 0.5 1 d . . P A 2
C31 C 0.3625(7) 0.5066(6) 0.8095(5) 0.038(2) Uani 0.5 1 d . . P A 1
H31 H 0.3751 0.5332 0.8505 0.046 Uiso 0.5 1 calc R U P A 1
C31' C 0.4127(7) 0.4999(6) 0.8113(5) 0.037(2) Uani 0.5 1 d . . P A 2
H31' H 0.4160 0.5257 0.8553 0.044 Uiso 0.5 1 calc R U P A 2
C32 C 0.3479(7) 0.5551(5) 0.7365(5) 0.051(2) Uani 0.5 1 d . . P A 1
H32 H 0.3523 0.6144 0.7269 0.061 Uiso 0.5 1 calc R U P A 1
C32' C 0.4259(7) 0.5455(5) 0.7360(5) 0.0445(19) Uani 0.5 1 d . . P A 2
H32' H 0.4402 0.6021 0.7286 0.053 Uiso 0.5 1 calc R U P A 2
C33 C 0.3262(6) 0.5165(5) 0.6754(5) 0.048(2) Uani 0.5 1 d . . P A 1
C33' C 0.4185(6) 0.5098(5) 0.6703(4) 0.0426(19) Uani 0.5 1 d . . P A 2
C34 C 0.3250(7) 0.4299(5) 0.6895(5) 0.046(2) Uani 0.5 1 d . . P A 1
H34 H 0.3126 0.4034 0.6483 0.055 Uiso 0.5 1 calc R U P A 1
C34' C 0.3993(8) 0.4253(6) 0.6838(5) 0.054(2) Uani 0.5 1 d . . P A 2
H34' H 0.3953 0.3988 0.6404 0.065 Uiso 0.5 1 calc R U P A 2
C35 C 0.3417(7) 0.3798(8) 0.7635(7) 0.038(2) Uani 0.5 1 d . . P A 1
H35 H 0.3411 0.3200 0.7723 0.045 Uiso 0.5 1 calc R U P A 1
C35' C 0.3861(9) 0.3796(8) 0.7603(8) 0.049(3) Uani 0.5 1 d . . P A 2
H35' H 0.3713 0.3231 0.7683 0.059 Uiso 0.5 1 calc R U P A 2
C36 C 0.3036(6) 0.5678(5) 0.5969(4) 0.0454(19) Uani 0.5 1 d . . P A 1
C36' C 0.4399(6) 0.5560(5) 0.5891(5) 0.0436(19) Uani 0.5 1 d . . P A 2
C37 C 0.2595(6) 0.6499(5) 0.5920(5) 0.0452(19) Uani 0.5 1 d . . P A 1
H37 H 0.2467 0.6744 0.6375 0.054 Uiso 0.5 1 calc R U P A 1
C37' C 0.4895(5) 0.6247(5) 0.5763(4) 0.0395(17) Uani 0.5 1 d . . P A 2
H37' H 0.5072 0.6449 0.6194 0.047 Uiso 0.5 1 calc R U P A 2
C38 C 0.2352(6) 0.6942(5) 0.5193(5) 0.0450(19) Uani 0.5 1 d . . P A 1
C38' C 0.5127(5) 0.6631(5) 0.4996(4) 0.0400(17) Uani 0.5 1 d . . P A 2
C39 C 0.2524(6) 0.6596(5) 0.4509(4) 0.0424(18) Uani 0.5 1 d . . P A 1
H39 H 0.2350 0.6916 0.4018 0.051 Uiso 0.5 1 calc R U P A 1
C39' C 0.4926(6) 0.6358(5) 0.4354(4) 0.0435(19) Uani 0.5 1 d . . P A 2
H39' H 0.5118 0.6626 0.3841 0.052 Uiso 0.5 1 calc R U P A 2
C40 C 0.2947(6) 0.5786(5) 0.4556(4) 0.0438(19) Uani 0.5 1 d . . P A 1
C40' C 0.4417(6) 0.5655(5) 0.4469(5) 0.046(2) Uani 0.5 1 d . . P A 2
C41 C 0.3220(6) 0.5345(5) 0.5291(5) 0.047(2) Uani 0.5 1 d . . P A 1
H41 H 0.3541 0.4801 0.5322 0.056 Uiso 0.5 1 calc R U P A 1
C41' C 0.4165(6) 0.5284(5) 0.5227(4) 0.0447(19) Uani 0.5 1 d . . P A 2
H41' H 0.3819 0.4824 0.5305 0.054 Uiso 0.5 1 calc R U P A 2
C42 C 0.3128(6) 0.5386(5) 0.3856(4) 0.0414(18) Uani 0.5 1 d . . P A 1
C42' C 0.4245(7) 0.5303(5) 0.3781(5) 0.051(2) Uani 0.5 1 d . . P A 2
C43 C 0.3397(6) 0.5837(5) 0.3125(5) 0.0440(19) Uani 0.5 1 d . . P A 1
H43 H 0.3468 0.6422 0.3068 0.053 Uiso 0.5 1 calc R U P A 1
C43' C 0.4203(7) 0.5766(6) 0.3033(5) 0.052(2) Uani 0.5 1 d . . P A 2
H43' H 0.4231 0.6361 0.2946 0.062 Uiso 0.5 1 calc R U P A 2
C44 C 0.3563(7) 0.5449(6) 0.2477(5) 0.042(2) Uani 0.5 1 d . . P A 1
H44 H 0.3755 0.5766 0.1984 0.050 Uiso 0.5 1 calc R U P A 1
C44' C 0.4120(9) 0.5391(7) 0.2410(6) 0.054(2) Uani 0.5 1 d . . P A 2
H44' H 0.4154 0.5721 0.1893 0.064 Uiso 0.5 1 calc R U P A 2
C45 C 0.3451(6) 0.4608(7) 0.2547(6) 0.040(2) Uani 0.5 1 d . . P A 1
C45' C 0.3987(11) 0.4547(7) 0.2511(6) 0.062(3) Uani 0.5 1 d . . P A 2
C46 C 0.3197(6) 0.4159(5) 0.3279(4) 0.0392(17) Uani 0.5 1 d . . P A 1
H46 H 0.3145 0.3571 0.3334 0.047 Uiso 0.5 1 calc R U P A 1
C46' C 0.4086(12) 0.4051(7) 0.3272(6) 0.094(5) Uani 0.5 1 d . . P A 2
H46' H 0.4070 0.3455 0.3355 0.113 Uiso 0.5 1 calc R U P A 2
C47 C 0.3018(6) 0.4525(5) 0.3925(5) 0.047(2) Uani 0.5 1 d . . P A 1
H47 H 0.2823 0.4202 0.4414 0.057 Uiso 0.5 1 calc R U P A 1
C47' C 0.4203(12) 0.4418(7) 0.3883(6) 0.103(6) Uani 0.5 1 d . . P A 2
H47' H 0.4259 0.4075 0.4390 0.124 Uiso 0.5 1 calc R U P A 2
C48 C 0.2335(7) 0.8425(5) 0.5029(5) 0.048(2) Uani 0.5 1 d . . P A 1
C48' C 0.5169(6) 0.8041(7) 0.4866(5) 0.052(2) Uani 0.5 1 d . . P A 2
C49 C 0.2530(7) 0.8727(5) 0.5671(5) 0.052(2) Uani 0.5 1 d . . P A 1
H49 H 0.2353 0.8453 0.6186 0.062 Uiso 0.5 1 calc R U P A 1
C49' C 0.4972(6) 0.8426(5) 0.5525(4) 0.0440(19) Uani 0.5 1 d . . P A 2
H49' H 0.5152 0.8123 0.6020 0.053 Uiso 0.5 1 calc R U P A 2
C50 C 0.2976(7) 0.9420(5) 0.5567(5) 0.051(2) Uani 0.5 1 d . . P A 1
C50' C 0.4535(7) 0.9214(5) 0.5485(5) 0.049(2) Uani 0.5 1 d . . P A 2
C51 C 0.3251(7) 0.9797(5) 0.4814(5) 0.054(2) Uani 0.5 1 d . . P A 1
H51 H 0.3589 1.0262 0.4745 0.065 Uiso 0.5 1 calc R U P A 1
C51' C 0.4240(7) 0.9659(5) 0.4763(5) 0.050(2) Uani 0.5 1 d . . P A 2
H51' H 0.3913 1.0200 0.4735 0.060 Uiso 0.5 1 calc R U P A 2
C52 C 0.3040(7) 0.9508(5) 0.4136(5) 0.050(2) Uani 0.5 1 d . . P A 1
C52' C 0.4423(7) 0.9314(5) 0.4081(5) 0.051(2) Uani 0.5 1 d . . P A 2
C53 C 0.2596(7) 0.8805(5) 0.4258(5) 0.050(2) Uani 0.5 1 d . . P A 1
H53 H 0.2466 0.8577 0.3826 0.060 Uiso 0.5 1 calc R U P A 1
C53' C 0.4879(6) 0.8514(5) 0.4136(5) 0.0433(19) Uani 0.5 1 d . . P A 2
H53' H 0.5003 0.8276 0.3677 0.052 Uiso 0.5 1 calc R U P A 2
C54 C 0.3181(7) 0.9781(5) 0.6252(5) 0.052(2) Uani 0.5 1 d . . P A 1
C54' C 0.4368(7) 0.9626(5) 0.6191(5) 0.048(2) Uani 0.5 1 d . . P A 2
C55 C 0.3373(7) 0.9278(5) 0.6953(5) 0.049(2) Uani 0.5 1 d . . P A 1
H55 H 0.3397 0.8678 0.7017 0.059 Uiso 0.5 1 calc R U P A 1
C55' C 0.4184(7) 0.9172(5) 0.6925(5) 0.050(2) Uani 0.5 1 d . . P A 2
H55' H 0.4173 0.8576 0.6992 0.060 Uiso 0.5 1 calc R U P A 2
C56 C 0.3536(9) 0.9647(9) 0.7578(8) 0.055(3) Uani 0.5 1 d . . P A 1
H56 H 0.3652 0.9287 0.8068 0.067 Uiso 0.5 1 calc R U P A 1
C56' C 0.4012(8) 0.9559(7) 0.7580(7) 0.046(3) Uani 0.5 1 d . . P A 2
H56' H 0.3845 0.9239 0.8079 0.055 Uiso 0.5 1 calc R U P A 2
C57 C 0.3534(8) 1.0501(6) 0.7516(5) 0.044(2) Uani 0.5 1 d . . P A 1
C57' C 0.4090(8) 1.0420(6) 0.7491(5) 0.046(2) Uani 0.5 1 d . . P A 2
C58 C 0.3309(7) 1.1023(6) 0.6804(5) 0.051(2) Uani 0.5 1 d . . P A 1
H58 H 0.3288 1.1621 0.6747 0.061 Uiso 0.5 1 calc R U P A 1
C58' C 0.4271(8) 1.0891(6) 0.6755(5) 0.057(3) Uani 0.5 1 d . . P A 2
H58' H 0.4301 1.1484 0.6689 0.068 Uiso 0.5 1 calc R U P A 2
C59 C 0.3113(7) 1.0674(5) 0.6175(5) 0.054(2) Uani 0.5 1 d . . P A 1
H59 H 0.2937 1.1033 0.5702 0.065 Uiso 0.5 1 calc R U P A 1
C59' C 0.4411(8) 1.0495(6) 0.6110(5) 0.063(3) Uani 0.5 1 d . . P A 2
H59' H 0.4537 1.0822 0.5604 0.075 Uiso 0.5 1 calc R U P A 2
C60 C 0.3297(7) 0.9956(5) 0.3346(5) 0.050(2) Uani 0.5 1 d . . P A 1
C60' C 0.4197(6) 0.9838(5) 0.3296(5) 0.047(2) Uani 0.5 1 d . . P A 2
C61 C 0.3405(7) 1.0828(5) 0.3197(5) 0.049(2) Uani 0.5 1 d . . P A 1
H61 H 0.3332 1.1120 0.3624 0.059 Uiso 0.5 1 calc R U P A 1
C61' C 0.4191(7) 1.0705(5) 0.3163(5) 0.049(2) Uani 0.5 1 d . . P A 2
H61' H 0.4270 1.0967 0.3589 0.059 Uiso 0.5 1 calc R U P A 2
C62 C 0.3612(8) 1.1270(8) 0.2458(7) 0.045(3) Uani 0.5 1 d . . P A 1
H62 H 0.3625 1.1867 0.2376 0.054 Uiso 0.5 1 calc R U P A 1
C62' C 0.4074(9) 1.1210(9) 0.2431(8) 0.050(3) Uani 0.5 1 d . . P A 2
H62' H 0.4169 1.1792 0.2336 0.060 Uiso 0.5 1 calc R U P A 2
C63 C 0.3805(4) 1.0841(3) 0.1814(2) 0.0538(12) Uani 1 1 d . . . . .
C64 C 0.3585(12) 1.0024(15) 0.1947(16) 0.045(4) Uani 0.5 1 d . . P A 1
H64 H 0.3556 0.9763 0.1509 0.054 Uiso 0.5 1 calc R U P A 1
C64' C 0.3920(12) 0.9914(17) 0.1938(16) 0.051(5) Uani 0.5 1 d . . P A 2
H64' H 0.3890 0.9630 0.1515 0.061 Uiso 0.5 1 calc R U P A 2
C65 C 0.3402(8) 0.9566(6) 0.2694(5) 0.051(2) Uani 0.5 1 d . . P A 1
H65 H 0.3348 0.8976 0.2762 0.061 Uiso 0.5 1 calc R U P A 1
C65' C 0.4070(8) 0.9466(6) 0.2671(5) 0.051(2) Uani 0.5 1 d . . P A 2
H65' H 0.4088 0.8866 0.2759 0.062 Uiso 0.5 1 calc R U P A 2
C66 C 0.3807(3) 1.0876(3) 0.8180(2) 0.0484(10) Uani 1 1 d . . . . .
C67 C 0.3781(4) 0.4138(3) 0.1851(3) 0.0596(13) Uani 1 1 d . . . . .
C68 C 0.3851(2) 1.1353(2) 0.1000(2) 0.0339(8) Uani 1 1 d . . . . .

loop_
_atom_site_aniso_label
_atom_site_aniso_U_11
_atom_site_aniso_U_22
_atom_site_aniso_U_33
_atom_site_aniso_U_23
_atom_site_aniso_U_13
_atom_site_aniso_U_12
Co1 0.0314(3) 0.0314(3) 0.0230(3) -0.0042(2) -0.00228(19) -0.0070(2)
Co2 0.0325(3) 0.0306(3) 0.0262(3) -0.0046(2) -0.0018(2) -0.0067(2)
O1 0.0473(15) 0.0318(14) 0.0323(13) -0.0031(10) -0.0018(11) -0.0075(11)
O2 0.0550(17) 0.0463(16) 0.0293(14) -0.0069(11) -0.0034(12) -0.0201(13)
O3 0.0616(18) 0.0402(15) 0.0243(13) -0.0045(11) -0.0045(12) -0.0064(13)
O4 0.0637(18) 0.0377(15) 0.0307(14) -0.0064(11) -0.0054(12) -0.0120(13)
O5 0.0463(15) 0.0312(14) 0.0349(14) -0.0029(11) -0.0007(11) -0.0064(11)
O6 0.0456(15) 0.0388(14) 0.0251(12) -0.0057(10) -0.0030(11) -0.0114(11)
O7 0.083(2) 0.0481(17) 0.0289(15) -0.0083(12) -0.0064(14) -0.0164(15)
O8 0.079(2) 0.0412(16) 0.0339(15) -0.0081(12) -0.0046(14) -0.0131(14)
O9 0.066(4) 0.022(2) 0.049(3) -0.007(2) 0.008(3) -0.014(2)
O9' 0.081(4) 0.024(3) 0.027(3) 0.010(2) -0.018(3) -0.023(3)
N1 0.0366(16) 0.0355(17) 0.0329(16) -0.0028(13) -0.0033(13) -0.0055(13)
N2 0.042(2) 0.066(3) 0.091(3) 0.004(2) -0.008(2) -0.0095(19)
N3 0.040(2) 0.063(3) 0.093(3) 0.012(2) -0.008(2) -0.0158(19)
N4 0.0348(16) 0.0342(16) 0.0267(15) -0.0029(12) -0.0002(12) -0.0070(12)
N5 0.0388(18) 0.0333(17) 0.050(2) -0.0023(15) -0.0055(15) -0.0088(14)
N6 0.037(4) 0.047(4) 0.060(5) 0.003(4) -0.010(3) -0.007(3)
N6' 0.042(6) 0.060(7) 0.077(7) 0.004(5) -0.005(5) -0.014(6)
N7 0.029(4) 0.053(5) 0.066(6) 0.004(4) -0.008(3) -0.002(4)
N7' 0.037(6) 0.072(8) 0.076(8) 0.000(6) -0.002(5) -0.026(6)
N8 0.0367(17) 0.0335(17) 0.0397(18) -0.0051(15) -0.0028(15) -0.0042(15)
C1 0.040(2) 0.043(2) 0.070(3) 0.003(2) -0.007(2) -0.0109(18)
C2 0.046(3) 0.047(3) 0.088(4) 0.006(2) -0.012(2) -0.007(2)
C3 0.041(2) 0.042(2) 0.065(3) -0.004(2) -0.006(2) -0.0086(18)
C4 0.044(2) 0.047(3) 0.076(3) 0.005(2) -0.001(2) -0.014(2)
C5 0.038(2) 0.044(2) 0.058(3) 0.003(2) -0.0037(19) -0.0070(18)
C6 0.040(2) 0.045(3) 0.089(4) -0.006(2) 0.000(2) -0.012(2)
C7 0.044(3) 0.101(5) 0.217(10) 0.059(6) -0.025(4) -0.025(3)
C8 0.053(3) 0.092(5) 0.189(9) 0.055(5) -0.029(4) -0.025(3)
C9 0.042(2) 0.043(2) 0.074(3) -0.009(2) -0.007(2) -0.0061(19)
C10 0.036(2) 0.037(2) 0.047(2) -0.0083(17) -0.0035(17) -0.0049(16)
C11 0.040(2) 0.045(2) 0.054(3) 0.006(2) 0.0035(19) -0.0085(18)
C12 0.040(2) 0.047(2) 0.038(2) 0.0014(18) -0.0030(17) -0.0069(18)
C13 0.039(2) 0.036(2) 0.0315(19) -0.0014(15) -0.0023(15) -0.0042(16)
C14 0.027(11) 0.027(5) 0.032(7) -0.005(5) -0.010(5) -0.017(5)
C14' 0.019(11) 0.040(7) 0.078(16) 0.013(8) 0.000(7) -0.007(7)
C15 0.056(10) 0.049(10) 0.038(11) -0.016(11) 0.013(11) -0.024(8)
C15' 0.029(6) 0.027(5) 0.074(10) 0.005(7) -0.019(7) -0.004(4)
C16 0.046(7) 0.058(8) 0.032(6) -0.019(7) 0.006(6) -0.004(5)
C16' 0.026(5) 0.030(5) 0.056(9) -0.017(7) 0.006(7) -0.008(4)
C17 0.052(7) 0.068(8) 0.053(8) -0.011(8) -0.001(7) -0.010(5)
C17' 0.034(6) 0.048(8) 0.041(11) -0.014(10) 0.010(9) -0.011(5)
C18 0.018(11) 0.052(7) 0.068(13) -0.001(8) 0.000(7) -0.008(7)
C18' 0.022(9) 0.060(8) 0.060(13) -0.030(7) -0.011(6) -0.013(6)
C19 0.034(6) 0.041(6) 0.046(6) -0.006(5) -0.001(6) -0.008(5)
C19' 0.044(6) 0.037(5) 0.061(7) -0.009(5) -0.002(6) -0.003(4)
C20 0.030(5) 0.057(7) 0.124(11) 0.024(7) -0.006(6) -0.017(5)
C20' 0.039(5) 0.075(7) 0.075(8) -0.008(6) -0.009(5) -0.009(5)
C21 0.040(6) 0.056(7) 0.114(11) 0.035(7) -0.012(6) -0.014(5)
C21' 0.038(5) 0.070(6) 0.071(7) 0.006(5) -0.007(4) -0.008(4)
C22 0.049(7) 0.038(6) 0.039(6) -0.002(5) 0.001(6) -0.006(5)
C22' 0.030(5) 0.046(6) 0.059(7) -0.010(5) 0.002(5) -0.011(4)
C23 0.031(11) 0.035(9) 0.046(12) 0.000(8) -0.022(9) 0.009(8)
C23' 0.035(6) 0.038(6) 0.043(10) 0.004(7) 0.001(7) -0.001(4)
C24 0.052(12) 0.050(17) 0.072(12) -0.006(9) -0.036(10) 0.010(9)
C24' 0.029(5) 0.038(6) 0.062(8) 0.004(7) -0.007(6) -0.005(4)
C25 0.045(8) 0.039(9) 0.049(8) 0.005(6) -0.005(7) -0.014(7)
C25' 0.034(6) 0.031(8) 0.065(10) -0.007(7) -0.013(8) 0.008(6)
C26 0.039(6) 0.063(7) 0.060(8) 0.007(7) -0.009(7) -0.009(5)
C26' 0.040(11) 0.07(2) 0.094(19) -0.040(16) -0.006(11) 0.006(11)
C27 0.037(6) 0.057(7) 0.047(11) 0.005(8) 0.000(8) -0.009(5)
C27' 0.07(2) 0.09(2) 0.063(16) -0.015(15) 0.029(12) -0.018(15)
C28 0.040(2) 0.039(2) 0.041(2) -0.0033(17) -0.0081(17) -0.0035(16)
C29 0.0369(19) 0.0345(19) 0.0300(18) -0.0050(15) -0.0014(15) -0.0078(15)
C30 0.033(7) 0.037(5) 0.028(4) -0.004(3) 0.004(6) -0.005(7)
C30' 0.034(7) 0.043(5) 0.030(5) -0.008(4) 0.002(7) -0.004(7)
C31 0.059(6) 0.035(4) 0.023(4) -0.002(3) -0.006(5) -0.013(5)
C31' 0.051(5) 0.035(4) 0.028(4) -0.008(3) -0.004(4) -0.010(5)
C32 0.093(8) 0.035(4) 0.028(4) -0.008(3) -0.002(4) -0.014(5)
C32' 0.071(6) 0.036(4) 0.029(4) -0.006(3) -0.002(4) -0.014(4)
C33 0.075(6) 0.044(5) 0.025(4) -0.006(3) -0.008(4) -0.009(4)
C33' 0.066(5) 0.040(4) 0.024(4) -0.005(3) 0.000(3) -0.012(4)
C34 0.071(6) 0.038(4) 0.031(4) -0.003(3) -0.012(4) -0.010(4)
C34' 0.096(8) 0.046(5) 0.025(4) -0.007(3) -0.012(4) -0.019(5)
C35 0.057(6) 0.032(4) 0.026(4) -0.002(3) -0.013(5) -0.010(5)
C35' 0.077(8) 0.036(5) 0.039(5) -0.004(4) -0.012(7) -0.023(7)
C36 0.073(6) 0.038(4) 0.027(4) -0.004(3) -0.006(4) -0.011(4)
C36' 0.069(6) 0.032(4) 0.031(4) -0.002(3) -0.009(4) -0.010(4)
C37 0.073(6) 0.035(4) 0.028(4) -0.001(3) -0.003(4) -0.013(4)
C37' 0.058(5) 0.036(4) 0.025(4) -0.005(3) -0.005(3) -0.008(3)
C38 0.069(6) 0.033(4) 0.032(4) -0.004(3) -0.004(4) -0.009(4)
C38' 0.053(5) 0.032(4) 0.034(4) -0.003(3) -0.001(3) -0.006(3)
C39 0.070(5) 0.032(4) 0.026(4) -0.002(3) 0.000(3) -0.014(4)
C39' 0.068(5) 0.034(4) 0.027(4) -0.002(3) -0.004(4) -0.002(4)
C40 0.068(5) 0.033(4) 0.029(4) 0.000(3) -0.003(4) -0.011(4)
C40' 0.072(6) 0.035(4) 0.032(4) -0.002(3) -0.003(4) -0.014(4)
C41 0.074(6) 0.034(4) 0.032(4) 0.001(3) -0.009(4) -0.008(4)
C41' 0.071(6) 0.038(4) 0.027(4) -0.004(3) -0.004(4) -0.016(4)
C42 0.063(5) 0.033(4) 0.030(4) -0.003(3) -0.008(3) -0.010(4)
C42' 0.089(7) 0.037(4) 0.028(4) -0.005(3) -0.005(4) -0.013(4)
C43 0.068(6) 0.034(4) 0.031(4) -0.008(3) -0.005(4) -0.006(4)
C43' 0.082(7) 0.038(5) 0.036(4) -0.003(4) -0.009(4) -0.013(4)
C44 0.059(6) 0.037(4) 0.032(4) -0.005(3) -0.007(5) -0.016(5)
C44' 0.078(7) 0.049(6) 0.039(5) -0.007(4) -0.008(6) -0.025(6)
C45 0.047(5) 0.044(5) 0.029(4) -0.005(3) -0.004(4) -0.007(5)
C45' 0.129(11) 0.042(5) 0.019(4) -0.007(4) -0.010(7) -0.018(8)
C46 0.055(5) 0.037(4) 0.026(4) -0.005(3) -0.002(3) -0.007(4)
C46' 0.203(17) 0.043(6) 0.043(6) -0.006(4) -0.022(8) -0.032(8)
C47 0.077(6) 0.036(4) 0.028(4) -0.002(3) 0.003(4) -0.010(4)
C47' 0.231(18) 0.056(7) 0.028(5) 0.003(4) -0.028(7) -0.042(9)
C48 0.079(6) 0.030(4) 0.035(4) -0.002(3) -0.005(4) -0.010(4)
C48' 0.049(5) 0.088(7) 0.027(4) -0.023(4) 0.010(3) -0.035(5)
C49 0.095(7) 0.034(4) 0.027(4) -0.003(3) -0.003(4) -0.021(4)
C49' 0.060(5) 0.048(5) 0.025(4) -0.008(3) -0.007(3) -0.006(4)
C50 0.089(7) 0.039(4) 0.029(4) -0.010(3) -0.004(4) -0.015(4)
C50' 0.079(6) 0.042(5) 0.028(4) -0.005(3) 0.001(4) -0.017(4)
C51 0.100(8) 0.038(4) 0.030(4) -0.007(3) -0.006(4) -0.022(5)
C51' 0.084(7) 0.038(4) 0.026(4) -0.006(3) 0.001(4) -0.005(4)
C52 0.082(6) 0.037(4) 0.030(4) -0.002(3) -0.006(4) -0.011(4)
C52' 0.082(6) 0.038(4) 0.032(4) -0.001(3) -0.002(4) -0.020(4)
C53 0.085(6) 0.042(5) 0.028(4) -0.012(3) -0.007(4) -0.011(4)
C53' 0.069(6) 0.031(4) 0.031(4) -0.005(3) -0.003(4) -0.012(4)
C54 0.091(7) 0.041(5) 0.029(4) -0.011(3) -0.002(4) -0.021(4)
C54' 0.083(6) 0.037(4) 0.027(4) -0.010(3) -0.001(4) -0.012(4)
C55 0.082(7) 0.033(4) 0.034(4) -0.006(3) -0.003(4) -0.008(4)
C55' 0.097(8) 0.028(4) 0.027(4) -0.001(3) -0.009(4) -0.016(4)
C56 0.086(9) 0.047(6) 0.031(5) -0.004(4) -0.013(7) 0.002(7)
C56' 0.081(8) 0.029(5) 0.026(4) 0.000(3) -0.008(6) -0.002(6)
C57 0.071(7) 0.037(5) 0.024(4) -0.004(3) -0.001(5) -0.015(5)
C57' 0.067(6) 0.043(5) 0.030(4) -0.008(3) -0.008(5) -0.001(5)
C58 0.088(7) 0.039(4) 0.027(4) -0.001(3) -0.009(4) -0.023(4)
C58' 0.103(8) 0.036(4) 0.033(4) -0.007(4) 0.003(5) -0.017(5)
C59 0.100(7) 0.037(4) 0.027(4) 0.001(3) -0.011(4) -0.022(5)
C59' 0.115(9) 0.048(5) 0.022(4) -0.003(4) 0.003(4) -0.008(5)
C60 0.077(6) 0.041(5) 0.034(4) -0.005(3) -0.008(4) -0.011(4)
C60' 0.073(6) 0.041(4) 0.027(4) -0.007(3) -0.005(4) -0.004(4)
C61 0.087(7) 0.038(4) 0.024(4) -0.004(3) -0.002(4) -0.018(4)
C61' 0.084(7) 0.037(4) 0.030(4) -0.011(3) -0.005(4) -0.008(4)
C62 0.075(8) 0.035(5) 0.027(5) -0.004(3) -0.008(6) -0.015(7)
C62' 0.077(8) 0.042(6) 0.034(5) -0.010(4) -0.003(7) -0.013(7)
C63 0.101(4) 0.037(2) 0.025(2) -0.0055(17) -0.003(2) -0.015(2)
C64 0.077(12) 0.027(7) 0.029(5) -0.007(5) -0.004(9) 0.003(8)
C64' 0.084(14) 0.035(8) 0.033(6) -0.010(5) -0.006(10) 0.003(9)
C65 0.089(8) 0.034(5) 0.031(4) -0.006(3) -0.004(5) -0.015(5)
C65' 0.088(8) 0.038(5) 0.030(4) -0.007(3) -0.009(5) -0.009(5)
C66 0.077(3) 0.039(2) 0.031(2) -0.0086(17) -0.005(2) -0.012(2)
C67 0.107(4) 0.043(3) 0.033(2) -0.0069(19) -0.007(2) -0.024(3)
C68 0.0363(19) 0.0345(19) 0.0306(18) -0.0051(15) -0.0022(15) -0.0045(15)

loop_
_atom_type_symbol
_atom_type_description
_atom_type_scat_dispersion_real
_atom_type_scat_dispersion_imag
_atom_type_scat_source
C C 0.0148 0.0070 'International Tables Vol C Tables 4.2.6.8 and 6.1.1.4'
H H 0.0000 0.0000 'International Tables Vol C Tables 4.2.6.8 and 6.1.1.4'
Co Co -0.6671 2.8827 'International Tables Vol C Tables 4.2.6.8 and 6.1.1.4'
N N 0.0253 0.0136 'International Tables Vol C Tables 4.2.6.8 and 6.1.1.4'
O O 0.0412 0.0250 'International Tables Vol C Tables 4.2.6.8 and 6.1.1.4'

loop_
_geom_angle_atom_site_label_1
_geom_angle_atom_site_label_2
_geom_angle_atom_site_label_3
_geom_angle
_geom_angle_site_symmetry_1
_geom_angle_site_symmetry_3
_geom_angle_publ_flag
O1 Co1 O6 116.09(10) . 1_546 ?
O1 Co1 N4 89.79(11) . 1_655 ?
O6 Co1 N4 92.37(11) 1_546 1_655 ?
O1 Co1 N1 88.01(11) . . ?
O6 Co1 N1 88.14(11) 1_546 . ?
N4 Co1 N1 177.74(12) 1_655 . ?
O1 Co1 O4 90.46(10) . 1_545 ?
O6 Co1 O4 153.36(11) 1_546 1_545 ?
N4 Co1 O4 89.80(11) 1_655 1_545 ?
N1 Co1 O4 90.73(12) . 1_545 ?
O1 Co1 O3 150.57(10) . 1_545 ?
O6 Co1 O3 92.94(10) 1_546 1_545 ?
N4 Co1 O3 94.00(11) 1_655 1_545 ?
N1 Co1 O3 88.17(12) . 1_545 ?
O4 Co1 O3 60.42(10) 1_545 1_545 ?
O1 Co1 C66 120.78(12) . 1_545 ?
O6 Co1 C66 122.91(12) 1_546 1_545 ?
N4 Co1 C66 92.47(14) 1_655 1_545 ?
N1 Co1 C66 89.09(14) . 1_545 ?
O4 Co1 C66 30.45(12) 1_545 1_545 ?
O3 Co1 C66 29.97(12) 1_545 1_545 ?
O5 Co2 O2 117.70(11) 1_546 . ?
O5 Co2 N5 87.21(12) 1_546 . ?
O2 Co2 N5 89.34(13) . . ?
O5 Co2 N8 91.38(12) 1_546 1_455 ?
O2 Co2 N8 90.75(13) . 1_455 ?
N5 Co2 N8 178.45(12) . 1_455 ?
O5 Co2 O8 91.16(11) 1_546 1_556 ?
O2 Co2 O8 151.10(11) . 1_556 ?
N5 Co2 O8 90.84(13) . 1_556 ?
N8 Co2 O8 89.83(13) 1_455 1_556 ?
O5 Co2 O7 150.70(11) 1_546 1_556 ?
O2 Co2 O7 91.33(11) . 1_556 ?
N5 Co2 O7 89.42(13) . 1_556 ?
N8 Co2 O7 92.13(13) 1_455 1_556 ?
O8 Co2 O7 59.78(11) 1_556 1_556 ?
O5 Co2 C67 121.12(13) 1_546 1_556 ?
O2 Co2 C67 121.08(13) . 1_556 ?
N5 Co2 C67 90.38(17) . 1_556 ?
N8 Co2 C67 90.89(16) 1_455 1_556 ?
O8 Co2 C67 30.02(13) 1_556 1_556 ?
O7 Co2 C67 29.76(12) 1_556 1_556 ?
C29 O1 Co1 162.3(3) . . ?
C29 O2 Co2 120.8(2) . . ?
C66 O3 Co1 89.1(2) . 1_565 ?
C66 O4 Co1 89.5(2) . 1_565 ?
C68 O5 Co2 156.9(3) . 1_564 ?
C68 O6 Co1 121.7(2) . 1_564 ?
C67 O7 Co2 88.8(3) . 1_554 ?
C67 O8 Co2 90.4(2) . 1_554 ?
C48 O9 C38 113.8(7) . . ?
C48' O9' C38' 116.5(7) . . ?
C5 N1 C1 117.3(3) . . ?
C5 N1 Co1 121.5(3) . . ?
C1 N1 Co1 121.1(3) . . ?
C6 N2 N3 121.4(4) . . ?
C9 N3 N2 120.0(4) . . ?
C13 N4 C12 116.8(3) . . ?
C13 N4 Co1 123.4(2) . 1_455 ?
C12 N4 Co1 119.6(3) . 1_455 ?
C18' N5 C14' 115.9(15) . . ?
C18 N5 C14 118.6(14) . . ?
C18' N5 Co2 115.1(12) . . ?
C14' N5 Co2 128.1(10) . . ?
C18 N5 Co2 113.0(10) . . ?
C14 N5 Co2 127.0(9) . . ?
C19 N6 N7 121.8(9) . . ?
C19' N6' N7' 123.1(12) . . ?
N6 N7 C22 120.1(9) . . ?
C22' N7' N6' 117.1(11) . . ?
C27' N8 C23' 110.3(17) . . ?
C23 N8 C27 122.1(15) . . ?
C27' N8 Co2 123.3(14) . 1_655 ?
C23' N8 Co2 125.0(9) . 1_655 ?
C23 N8 Co2 121.9(11) . 1_655 ?
C27 N8 Co2 115.6(10) . 1_655 ?
N1 C1 C2 123.7(4) . . ?
N1 C1 H1 118.1 . . ?
C2 C1 H1 118.1 . . ?
C1 C2 C3 119.5(4) . . ?
C1 C2 H2 120.2 . . ?
C3 C2 H2 120.2 . . ?
C4 C3 C2 116.5(4) . . ?
C4 C3 C6 122.3(4) . . ?
C2 C3 C6 121.2(4) . . ?
C3 C4 C5 120.2(4) . . ?
C3 C4 H4 119.9 . . ?
C5 C4 H4 119.9 . . ?
N1 C5 C4 122.7(4) . . ?
N1 C5 H5 118.6 . . ?
C4 C5 H5 118.6 . . ?
N2 C6 C7 120.6(5) . . ?
N2 C6 C3 118.0(4) . . ?
C7 C6 C3 121.5(5) . . ?
C8 C7 C6 118.9(6) . . ?
C8 C7 H7 120.5 . . ?
C6 C7 H7 120.5 . . ?
C7 C8 C9 117.4(6) . . ?
C7 C8 H8 121.3 . . ?
C9 C8 H8 121.3 . . ?
N3 C9 C8 121.6(5) . . ?
N3 C9 C10 116.4(4) . . ?
C8 C9 C10 122.0(4) . . ?
C28 C10 C11 117.1(4) . . ?
C28 C10 C9 122.3(4) . . ?
C11 C10 C9 120.6(4) . . ?
C12 C11 C10 119.4(4) . . ?
C12 C11 H11 120.3 . . ?
C10 C11 H11 120.3 . . ?
N4 C12 C11 123.1(4) . . ?
N4 C12 H12 118.4 . . ?
C11 C12 H12 118.4 . . ?
N4 C13 C28 123.7(4) . . ?
N4 C13 H13 118.1 . . ?
C28 C13 H13 118.1 . . ?
C15 C14 N5 121.3(18) . . ?
C15 C14 H14 119.3 . . ?
N5 C14 H14 119.3 . . ?
C15' C14' N5 128(2) . . ?
C15' C14' H14' 116.1 . . ?
N5 C14' H14' 116.1 . . ?
C14 C15 C16 122(2) . . ?
C14 C15 H15 118.9 . . ?
C16 C15 H15 118.9 . . ?
C14' C15' C16' 119.9(17) . . ?
C14' C15' H15' 120.1 . . ?
C16' C15' H15' 120.1 . . ?
C15 C16 C17 121.3(19) . . ?
C15 C16 C19 118.9(19) . . ?
C17 C16 C19 119.7(15) . . ?
C17' C16' C15' 116.2(15) . . ?
C17' C16' C19' 117.4(16) . . ?
C15' C16' C19' 126.3(14) . . ?
C16 C17 C18 114.4(18) . . ?
C16 C17 H17 122.8 . . ?
C18 C17 H17 122.8 . . ?
C16' C17' C18' 119(2) . . ?
C16' C17' H17' 120.7 . . ?
C18' C17' H17' 120.7 . . ?
N5 C18 C17 121.4(19) . . ?
N5 C18 H18 119.3 . . ?
C17 C18 H18 119.3 . . ?
N5 C18' C17' 120(2) . . ?
N5 C18' H18' 119.9 . . ?
C17' C18' H18' 119.9 . . ?
N6 C19 C20 119.3(11) . . ?
N6 C19 C16 118.2(13) . . ?
C20 C19 C16 122.4(11) . . ?
N6' C19' C20' 121.5(11) . . ?
N6' C19' C16' 113.9(14) . . ?
C20' C19' C16' 124.6(12) . . ?
C21 C20 C19 121.6(12) . . ?
C21 C20 H20 119.2 . . ?
C19 C20 H20 119.2 . . ?
C21' C20' C19' 119.6(11) . . ?
C21' C20' H20' 120.2 . . ?
C19' C20' H20' 120.2 . . ?
C20 C21 C22 114.9(12) . . ?
C20 C21 H21 122.6 . . ?
C22 C21 H21 122.6 . . ?
C20' C21' C22' 115.4(10) . . ?
C20' C21' H21' 122.3 . . ?
C22' C21' H21' 122.3 . . ?
N7 C22 C21 122.3(12) . . ?
N7 C22 C25 116.2(13) . . ?
C21 C22 C25 121.4(11) . . ?
N7' C22' C21' 123.0(9) . . ?
N7' C22' C25' 116.8(14) . . ?
C21' C22' C25' 120.1(12) . . ?
N8 C23 C24 117(2) . . ?
N8 C23 H23 121.3 . . ?
C24 C23 H23 121.3 . . ?
N8 C23' C24' 125.0(16) . . ?
N8 C23' H23' 117.5 . . ?
C24' C23' H23' 117.5 . . ?
C23 C24 C25 119(3) . . ?
C23 C24 H24 120.5 . . ?
C25 C24 H24 120.5 . . ?
C23' C24' C25' 118.1(15) . . ?
C23' C24' H24' 120.9 . . ?
C25' C24' H24' 120.9 . . ?
C26 C25 C24 119(2) . . ?
C26 C25 C22 121.5(14) . . ?
C24 C25 C22 119.4(19) . . ?
C26' C25' C24' 119(2) . . ?
C26' C25' C22' 122(2) . . ?
C24' C25' C22' 119.1(15) . . ?
C27 C26 C25 118.6(16) . . ?
C27 C26 H26 120.7 . . ?
C25 C26 H26 120.7 . . ?
C25' C26' C27' 114(4) . . ?
C25' C26' H26' 123.2 . . ?
C27' C26' H26' 123.2 . . ?
C26 C27 N8 122.4(17) . . ?
C26 C27 H27 118.8 . . ?
N8 C27 H27 118.8 . . ?
N8 C27' C26' 133(3) . . ?
N8 C27' H27' 113.7 . . ?
C26' C27' H27' 113.7 . . ?
C13 C28 C10 119.8(4) . . ?
C13 C28 H28 120.1 . . ?
C10 C28 H28 120.1 . . ?
O1 C29 O2 124.2(3) . . ?
O1 C29 C30' 119.3(7) . . ?
O2 C29 C30' 115.8(7) . . ?
O1 C29 C30 114.6(7) . . ?
O2 C29 C30 120.0(7) . . ?
C31 C30 C35 119.5(13) . . ?
C31 C30 C29 121.1(12) . . ?
C35 C30 C29 119.4(12) . . ?
C35' C30' C31' 120.0(14) . . ?
C35' C30' C29 120.1(14) . . ?
C31' C30' C29 119.8(12) . . ?
C32 C31 C30 121.2(10) . . ?
C32 C31 H31 119.4 . . ?
C30 C31 H31 119.4 . . ?
C32' C31' C30' 119.8(10) . . ?
C32' C31' H31' 120.1 . . ?
C30' C31' H31' 120.1 . . ?
C31 C32 C33 120.0(8) . . ?
C31 C32 H32 120.0 . . ?
C33 C32 H32 120.0 . . ?
C31' C32' C33' 121.1(8) . . ?
C31' C32' H32' 119.4 . . ?
C33' C32' H32' 119.4 . . ?
C34 C33 C32 118.8(7) . . ?
C34 C33 C36 119.5(7) . . ?
C32 C33 C36 121.7(7) . . ?
C32' C33' C34' 117.6(7) . . ?
C32' C33' C36' 121.4(7) . . ?
C34' C33' C36' 120.7(7) . . ?
C33 C34 C35 121.3(8) . . ?
C33 C34 H34 119.3 . . ?
C35 C34 H34 119.3 . . ?
C35' C34' C33' 120.8(8) . . ?
C35' C34' H34' 119.6 . . ?
C33' C34' H34' 119.6 . . ?
C34 C35 C30 119.0(11) . . ?
C34 C35 H35 120.5 . . ?
C30 C35 H35 120.5 . . ?
C30' C35' C34' 120.6(12) . . ?
C30' C35' H35' 119.7 . . ?
C34' C35' H35' 119.7 . . ?
C41 C36 C37 119.1(7) . . ?
C41 C36 C33 121.2(8) . . ?
C37 C36 C33 119.6(7) . . ?
C37' C36' C41' 117.7(7) . . ?
C37' C36' C33' 120.7(7) . . ?
C41' C36' C33' 121.4(7) . . ?
C38 C37 C36 118.5(7) . . ?
C38 C37 H37 120.7 . . ?
C36 C37 H37 120.7 . . ?
C38' C37' C36' 119.2(7) . . ?
C38' C37' C47' 107.4(7) . 2_666 ?
C36' C37' C47' 90.6(7) . 2_666 ?
C38' C37' H37' 120.4 . . ?
C36' C37' H37' 120.4 . . ?
C47' C37' H37' 72.2 2_666 . ?
C37 C38 C39 122.3(8) . . ?
C37 C38 O9 118.5(7) . . ?
C39 C38 O9 119.0(7) . . ?
C39' C38' C37' 123.6(7) . . ?
C39' C38' O9' 120.5(7) . . ?
C37' C38' O9' 115.9(7) . . ?
C40 C39 C38 119.4(7) . . ?
C40 C39 H39 120.3 . . ?
C38 C39 H39 120.3 . . ?
C38' C39' C40' 118.3(7) . . ?
C38' C39' H39' 120.8 . . ?
C40' C39' H39' 120.8 . . ?
C39 C40 C41 118.4(7) . . ?
C39 C40 C42 121.5(7) . . ?
C41 C40 C42 120.1(7) . . ?
C41' C40' C39' 118.4(7) . . ?
C41' C40' C42' 122.0(7) . . ?
C39' C40' C42' 119.4(7) . . ?
C36 C41 C40 122.3(8) . . ?
C36 C41 H41 118.8 . . ?
C40 C41 H41 118.8 . . ?
C40' C41' C36' 122.6(8) . . ?
C40' C41' H41' 118.7 . . ?
C36' C41' H41' 118.7 . . ?
C43 C42 C47 118.5(7) . . ?
C43 C42 C40 122.2(7) . . ?
C47 C42 C40 119.3(7) . . ?
C43' C42' C47' 117.3(8) . . ?
C43' C42' C40' 124.1(8) . . ?
C47' C42' C40' 118.4(8) . . ?
C44 C43 C42 121.2(8) . . ?
C44 C43 H43 119.4 . . ?
C42 C43 H43 119.4 . . ?
C44' C43' C42' 121.5(9) . . ?
C44' C43' H43' 119.3 . . ?
C42' C43' H43' 119.3 . . ?
C45 C44 C43 120.1(9) . . ?
C45 C44 H44 120.0 . . ?
C43 C44 H44 120.0 . . ?
C43' C44' C45' 121.8(9) . . ?
C43' C44' H44' 119.1 . . ?
C45' C44' H44' 119.1 . . ?
C44 C45 C46 118.4(9) . . ?
C44 C45 C67 119.6(8) . . ?
C46 C45 C67 120.9(8) . . ?
C44' C45' C46' 116.8(9) . . ?
C44' C45' C67 123.3(8) . . ?
C46' C45' C67 119.9(9) . . ?
C47 C46 C45 122.9(8) . . ?
C47 C46 H46 118.6 . . ?
C45 C46 H46 118.6 . . ?
C47' C46' C45' 120.7(10) . . ?
C47' C46' H46' 119.7 . . ?
C45' C46' H46' 119.7 . . ?
C46 C47 C42 118.8(7) . . ?
C46 C47 H47 120.6 . . ?
C42 C47 H47 120.6 . . ?
C46' C47' C42' 121.4(9) . . ?
C46' C47' H47' 119.3 . . ?
C42' C47' H47' 119.3 . . ?
C49 C48 O9 118.5(7) . . ?
C49 C48 C53 121.8(8) . . ?
O9 C48 C53 119.6(7) . . ?
O9' C48' C49' 121.3(8) . . ?
O9' C48' C53' 121.8(7) . . ?
C49' C48' C53' 116.8(9) . . ?
C50 C49 C48 120.0(8) . . ?
C50 C49 H49 120.0 . . ?
C48 C49 H49 120.0 . . ?
C50' C49' C48' 122.8(8) . . ?
C50' C49' H49' 118.6 . . ?
C48' C49' H49' 118.6 . . ?
C49 C50 C51 119.2(8) . . ?
C49 C50 C54 121.5(8) . . ?
C51 C50 C54 119.3(8) . . ?
C49' C50' C51' 119.3(7) . . ?
C49' C50' C54' 121.7(8) . . ?
C51' C50' C54' 119.0(8) . . ?
C50 C51 C52 121.9(8) . . ?
C50 C51 H51 119.1 . . ?
C52 C51 H51 119.1 . . ?
C52' C51' C50' 120.7(8) . . ?
C52' C51' H51' 119.6 . . ?
C50' C51' H51' 119.6 . . ?
C53 C52 C51 117.5(8) . . ?
C53 C52 C60 122.2(8) . . ?
C51 C52 C60 120.3(8) . . ?
C53' C52' C51' 118.8(8) . . ?
C53' C52' C60' 120.8(8) . . ?
C51' C52' C60' 120.2(8) . . ?
C52 C53 C48 119.5(7) . . ?
C52 C53 H53 120.3 . . ?
C48 C53 H53 120.3 . . ?
C52' C53' C48' 121.6(8) . . ?
C52' C53' H53' 119.2 . . ?
C48' C53' H53' 119.2 . . ?
C55 C54 C59 119.5(7) . . ?
C55 C54 C50 122.0(8) . . ?
C59 C54 C50 118.4(8) . . ?
C55' C54' C59' 118.0(7) . . ?
C55' C54' C50' 122.0(7) . . ?
C59' C54' C50' 120.0(7) . . ?
C54 C55 C56 119.7(9) . . ?
C54 C55 H55 120.2 . . ?
C56 C55 H55 120.2 . . ?
C54' C55' C56' 122.0(8) . . ?
C54' C55' H55' 119.0 . . ?
C56' C55' H55' 119.0 . . ?
C57 C56 C55 122.9(11) . . ?
C57 C56 H56 118.6 . . ?
C55 C56 H56 118.6 . . ?
C57' C56' C55' 118.9(10) . . ?
C57' C56' H56' 120.5 . . ?
C55' C56' H56' 120.5 . . ?
C56 C57 C58 117.6(9) . . ?
C56 C57 C66 121.5(9) . . ?
C58 C57 C66 120.8(7) . . ?
C58' C57' C56' 120.0(9) . . ?
C58' C57' C66 119.4(8) . . ?
C56' C57' C66 119.7(9) . . ?
C59 C58 C57 120.9(8) . . ?
C59 C58 H58 119.6 . . ?
C57 C58 H58 119.6 . . ?
C57' C58' C59' 119.7(8) . . ?
C57' C58' H58' 120.1 . . ?
C59' C58' H58' 120.1 . . ?
C58 C59 C54 119.3(8) . . ?
C58 C59 H59 120.4 . . ?
C54 C59 H59 120.4 . . ?
C58' C59' C54' 121.3(8) . . ?
C58' C59' H59' 119.4 . . ?
C54' C59' H59' 119.4 . . ?
C65 C60 C61 116.0(8) . . ?
C65 C60 C52 122.6(8) . . ?
C61 C60 C52 121.3(8) . . ?
C61' C60' C65' 118.1(8) . . ?
C61' C60' C52' 120.0(7) . . ?
C65' C60' C52' 121.6(8) . . ?
C62 C61 C60 122.5(9) . . ?
C62 C61 H61 118.7 . . ?
C60 C61 H61 118.7 . . ?
C60' C61' C62' 122.4(9) . . ?
C60' C61' H61' 118.8 . . ?
C62' C61' H61' 118.8 . . ?
C61 C62 C63 120.5(10) . . ?
C61 C62 H62 119.7 . . ?
C63 C62 H62 119.7 . . ?
C61' C62' C63 119.1(11) . . ?
C61' C62' H62' 120.4 . . ?
C63 C62' H62' 120.4 . . ?
C64 C63 C62 115.4(12) . . ?
C62' C63 C64' 116.0(12) . . ?
C64 C63 C68 120.3(12) . . ?
C62 C63 C68 118.9(6) . . ?
C62' C63 C68 117.4(7) . . ?
C64' C63 C68 120.0(11) . . ?
C63 C64 C65 123(2) . . ?
C63 C64 H64 118.6 . . ?
C65 C64 H64 118.6 . . ?
C65' C64' C63 119(2) . . ?
C65' C64' H64' 120.7 . . ?
C63 C64' H64' 120.7 . . ?
C64 C65 C60 121.0(13) . . ?
C64 C65 H65 119.5 . . ?
C60 C65 H65 119.5 . . ?
C64' C65' C60' 123.6(14) . . ?
C64' C65' H65' 118.2 . . ?
C60' C65' H65' 118.2 . . ?
O3 C66 O4 121.0(4) . . ?
O3 C66 C57 119.2(5) . . ?
O4 C66 C57 116.6(5) . . ?
O3 C66 C57' 119.1(5) . . ?
O4 C66 C57' 117.9(5) . . ?
O3 C66 Co1 60.9(2) . 1_565 ?
O4 C66 Co1 60.07(19) . 1_565 ?
C57 C66 Co1 161.2(6) . 1_565 ?
C57' C66 Co1 166.4(5) . 1_565 ?
O7 C67 O8 121.0(4) . . ?
O7 C67 C45' 118.4(5) . . ?
O8 C67 C45' 117.6(6) . . ?
O7 C67 C45 118.7(5) . . ?
O8 C67 C45 118.6(5) . . ?
O7 C67 Co2 61.4(2) . 1_554 ?
O8 C67 Co2 59.6(2) . 1_554 ?
C45' C67 Co2 162.9(7) . 1_554 ?
C45 C67 Co2 166.1(5) . 1_554 ?
O5 C68 O6 124.5(3) . . ?
O5 C68 C63 117.9(3) . . ?
O6 C68 C63 117.6(3) . . ?

loop_
_geom_bond_atom_site_label_1
_geom_bond_atom_site_label_2
_geom_bond_distance
_geom_bond_site_symmetry_2
_geom_bond_publ_flag
Co1 O1 2.029(3) . ?
Co1 O6 2.031(2) 1_546 ?
Co1 N4 2.130(3) 1_655 ?
Co1 N1 2.149(3) . ?
Co1 O4 2.171(3) 1_545 ?
Co1 O3 2.189(3) 1_545 ?
Co1 C66 2.505(4) 1_545 ?
Co2 O5 2.019(3) 1_546 ?
Co2 O2 2.031(3) . ?
Co2 N5 2.137(3) . ?
Co2 N8 2.143(3) 1_455 ?
Co2 O8 2.166(3) 1_556 ?
Co2 O7 2.206(3) 1_556 ?
Co2 C67 2.512(4) 1_556 ?
O1 C29 1.237(4) . ?
O2 C29 1.265(4) . ?
O3 C66 1.251(5) . ?
O3 Co1 2.189(3) 1_565 ?
O4 C66 1.269(5) . ?
O4 Co1 2.171(3) 1_565 ?
O5 C68 1.248(4) . ?
O5 Co2 2.019(3) 1_564 ?
O6 C68 1.261(4) . ?
O6 Co1 2.031(2) 1_564 ?
O7 C67 1.247(5) . ?
O7 Co2 2.206(3) 1_554 ?
O8 C67 1.257(5) . ?
O8 Co2 2.166(3) 1_554 ?
O9 C48 1.401(10) . ?
O9 C38 1.410(10) . ?
O9' C48' 1.246(12) . ?
O9' C38' 1.402(9) . ?
N1 C5 1.327(5) . ?
N1 C1 1.334(5) . ?
N2 C6 1.272(6) . ?
N2 N3 1.359(6) . ?
N3 C9 1.294(6) . ?
N4 C13 1.337(5) . ?
N4 C12 1.344(5) . ?
N4 Co1 2.130(3) 1_455 ?
N5 C18' 1.34(3) . ?
N5 C14' 1.35(3) . ?
N5 C18 1.37(3) . ?
N5 C14 1.38(2) . ?
N6 C19 1.306(14) . ?
N6 N7 1.313(11) . ?
N6' C19' 1.250(16) . ?
N6' N7' 1.353(16) . ?
N7 C22 1.328(14) . ?
N7' C22' 1.278(15) . ?
N8 C27' 1.29(3) . ?
N8 C23' 1.31(2) . ?
N8 C23 1.347(16) . ?
N8 C27 1.41(2) . ?
N8 Co2 2.143(3) 1_655 ?
C1 C2 1.373(6) . ?
C1 H1 0.9500 . ?
C2 C3 1.398(6) . ?
C2 H2 0.9500 . ?
C3 C4 1.379(6) . ?
C3 C6 1.464(6) . ?
C4 C5 1.392(6) . ?
C4 H4 0.9500 . ?
C5 H5 0.9500 . ?
C6 C7 1.385(8) . ?
C7 C8 1.368(8) . ?
C7 H7 0.9500 . ?
C8 C9 1.374(8) . ?
C8 H8 0.9500 . ?
C9 C10 1.485(6) . ?
C10 C28 1.382(6) . ?
C10 C11 1.399(6) . ?
C11 C12 1.379(6) . ?
C11 H11 0.9500 . ?
C12 H12 0.9500 . ?
C13 C28 1.373(6) . ?
C13 H13 0.9500 . ?
C14 C15 1.30(4) . ?
C14 H14 0.9500 . ?
C14' C15' 1.29(3) . ?
C14' H14' 0.9500 . ?
C15 C16 1.38(3) . ?
C15 H15 0.9500 . ?
C15' C16' 1.438(18) . ?
C15' H15' 0.9500 . ?
C16 C17 1.39(2) . ?
C16 C19 1.52(2) . ?
C16' C17' 1.39(3) . ?
C16' C19' 1.490(18) . ?
C17 C18 1.47(4) . ?
C17 H17 0.9500 . ?
C17' C18' 1.49(5) . ?
C17' H17' 0.9500 . ?
C18 H18 0.9500 . ?
C18' H18' 0.9500 . ?
C19 C20 1.384(17) . ?
C19' C20' 1.365(18) . ?
C20 C21 1.355(15) . ?
C20 H20 0.9500 . ?
C20' C21' 1.330(13) . ?
C20' H20' 0.9500 . ?
C21 C22 1.396(16) . ?
C21 H21 0.9500 . ?
C21' C22' 1.432(17) . ?
C21' H21' 0.9500 . ?
C22 C25 1.53(2) . ?
C22' C25' 1.51(2) . ?
C23 C24 1.40(6) . ?
C23 H23 0.9500 . ?
C23' C24' 1.37(3) . ?
C23' H23' 0.9500 . ?
C24 C25 1.51(5) . ?
C24 H24 0.9500 . ?
C24' C25' 1.406(16) . ?
C24' H24' 0.9500 . ?
C25 C26 1.374(18) . ?
C25' C26' 1.31(6) . ?
C26 C27 1.36(3) . ?
C26 H26 0.9500 . ?
C26' C27' 1.37(6) . ?
C26' H26' 0.9500 . ?
C27 H27 0.9500 . ?
C27' H27' 0.9500 . ?
C28 H28 0.9500 . ?
C29 C30' 1.501(18) . ?
C29 C30 1.522(17) . ?
C30 C31 1.385(19) . ?
C30 C35 1.41(2) . ?
C30' C35' 1.35(2) . ?
C30' C31' 1.41(2) . ?
C31 C32 1.377(12) . ?
C31 H31 0.9500 . ?
C31' C32' 1.381(12) . ?
C31' H31' 0.9500 . ?
C32 C33 1.420(11) . ?
C32 H32 0.9500 . ?
C32' C33' 1.400(11) . ?
C32' H32' 0.9500 . ?
C33 C34 1.375(12) . ?
C33 C36 1.498(11) . ?
C33' C34' 1.404(12) . ?
C33' C36' 1.490(10) . ?
C34 C35 1.406(14) . ?
C34 H34 0.9500 . ?
C34' C35' 1.400(16) . ?
C34' H34' 0.9500 . ?
C35 H35 0.9500 . ?
C35' H35' 0.9500 . ?
C36 C41 1.385(11) . ?
C36 C37 1.406(12) . ?
C36' C37' 1.400(11) . ?
C36' C41' 1.411(11) . ?
C37 C38 1.384(11) . ?
C37 H37 0.9500 . ?
C37' C38' 1.390(10) . ?
C37' C47' 1.733(18) 2_666 ?
C37' H37' 0.9500 . ?
C38 C39 1.405(11) . ?
C38' C39' 1.356(11) . ?
C39 C40 1.380(11) . ?
C39 H39 0.9500 . ?
C39' C40' 1.435(12) . ?
C39' H39' 0.9500 . ?
C40 C41 1.408(11) . ?
C40 C42 1.480(11) . ?
C40' C41' 1.380(11) . ?
C40' C42' 1.482(11) . ?
C41 H41 0.9500 . ?
C41' H41' 0.9500 . ?
C42 C43 1.391(11) . ?
C42 C47 1.405(11) . ?
C42' C43' 1.369(12) . ?
C42' C47' 1.416(14) . ?
C43 C44 1.386(12) . ?
C43 H43 0.9500 . ?
C43' C44' 1.368(13) . ?
C43' H43' 0.9500 . ?
C44 C45 1.373(14) . ?
C44 H44 0.9500 . ?
C44' C45' 1.379(15) . ?
C44' H44' 0.9500 . ?
C45 C46 1.384(13) . ?
C45 C67 1.570(11) . ?
C45' C46' 1.417(15) . ?
C45' C67 1.511(11) . ?
C46 C47 1.364(11) . ?
C46 H46 0.9500 . ?
C46' C47' 1.353(14) . ?
C46' H46' 0.9500 . ?
C47 H47 0.9500 . ?
C47' H47' 0.9500 . ?
C48 C49 1.377(11) . ?
C48 C53 1.405(11) . ?
C48' C49' 1.405(11) . ?
C48' C53' 1.426(12) . ?
C49 C50 1.362(12) . ?
C49 H49 0.9500 . ?
C49' C50' 1.357(12) . ?
C49' H49' 0.9500 . ?
C50 C51 1.384(12) . ?
C50 C54 1.502(11) . ?
C50' C51' 1.405(12) . ?
C50' C54' 1.498(11) . ?
C51 C52 1.432(11) . ?
C51 H51 0.9500 . ?
C51' C52' 1.401(12) . ?
C51' H51' 0.9500 . ?
C52 C53 1.372(12) . ?
C52 C60 1.466(11) . ?
C52' C53' 1.384(12) . ?
C52' C60' 1.504(11) . ?
C53 H53 0.9500 . ?
C53' H53' 0.9500 . ?
C54 C55 1.360(12) . ?
C54 C59 1.415(12) . ?
C54' C55' 1.366(11) . ?
C54' C59' 1.393(12) . ?
C55 C56 1.397(16) . ?
C55 H55 0.9500 . ?
C55' C56' 1.397(15) . ?
C55' H55' 0.9500 . ?
C56 C57 1.363(17) . ?
C56 H56 0.9500 . ?
C56' C57' 1.388(16) . ?
C56' H56' 0.9500 . ?
C57 C58 1.400(12) . ?
C57 C66 1.522(10) . ?
C57' C58' 1.379(13) . ?
C57' C66 1.533(10) . ?
C58 C59 1.399(11) . ?
C58 H58 0.9500 . ?
C58' C59' 1.387(12) . ?
C58' H58' 0.9500 . ?
C59 H59 0.9500 . ?
C59' H59' 0.9500 . ?
C60 C65 1.393(12) . ?
C60 C61 1.410(12) . ?
C60' C61' 1.373(12) . ?
C60' C65' 1.383(12) . ?
C61 C62 1.372(15) . ?
C61 H61 0.9500 . ?
C61' C62' 1.384(16) . ?
C61' H61' 0.9500 . ?
C62 C63 1.423(13) . ?
C62 H62 0.9500 . ?
C62' C63 1.443(14) . ?
C62' H62' 0.9500 . ?
C63 C64 1.38(3) . ?
C63 C64' 1.46(3) . ?
C63 C68 1.493(5) . ?
C64 C65 1.39(3) . ?
C64 H64 0.9500 . ?
C64' C65' 1.36(3) . ?
C64' H64' 0.9500 . ?
C65 H65 0.9500 . ?
C65' H65' 0.9500 . ?
C66 Co1 2.505(4) 1_565 ?
C67 Co2 2.512(4) 1_554 ?

loop_
_geom_torsion_atom_site_label_1
_geom_torsion_atom_site_label_2
_geom_torsion_atom_site_label_3
_geom_torsion_atom_site_label_4
_geom_torsion
_geom_torsion_site_symmetry_1
_geom_torsion_site_symmetry_2
_geom_torsion_site_symmetry_3
_geom_torsion_site_symmetry_4
_geom_torsion_publ_flag
C6 N2 N3 C9 0.8(9) . . . . ?
C19 N6 N7 C22 -0.6(17) . . . . ?
C19' N6' N7' C22' 4.8(19) . . . . ?
C5 N1 C1 C2 -0.7(7) . . . . ?
Co1 N1 C1 C2 176.4(4) . . . . ?
N1 C1 C2 C3 -0.2(9) . . . . ?
C1 C2 C3 C4 0.4(8) . . . . ?
C1 C2 C3 C6 -178.7(5) . . . . ?
C2 C3 C4 C5 0.3(8) . . . . ?
C6 C3 C4 C5 179.3(5) . . . . ?
C1 N1 C5 C4 1.4(7) . . . . ?
Co1 N1 C5 C4 -175.7(4) . . . . ?
C3 C4 C5 N1 -1.2(8) . . . . ?
N3 N2 C6 C7 1.0(10) . . . . ?
N3 N2 C6 C3 -178.5(5) . . . . ?
C4 C3 C6 N2 -1.6(8) . . . . ?
C2 C3 C6 N2 177.3(5) . . . . ?
C4 C3 C6 C7 178.9(7) . . . . ?
C2 C3 C6 C7 -2.1(10) . . . . ?
N2 C6 C7 C8 -1.6(14) . . . . ?
C3 C6 C7 C8 177.9(8) . . . . ?
C6 C7 C8 C9 0.4(15) . . . . ?
N2 N3 C9 C8 -2.0(10) . . . . ?
N2 N3 C9 C10 179.0(5) . . . . ?
C7 C8 C9 N3 1.4(13) . . . . ?
C7 C8 C9 C10 -179.7(8) . . . . ?
N3 C9 C10 C28 21.8(7) . . . . ?
C8 C9 C10 C28 -157.2(7) . . . . ?
N3 C9 C10 C11 -158.4(5) . . . . ?
C8 C9 C10 C11 22.6(8) . . . . ?
C28 C10 C11 C12 1.3(7) . . . . ?
C9 C10 C11 C12 -178.5(4) . . . . ?
C13 N4 C12 C11 -2.5(6) . . . . ?
Co1 N4 C12 C11 174.1(3) 1_455 . . . ?
C10 C11 C12 N4 0.6(7) . . . . ?
C12 N4 C13 C28 2.6(6) . . . . ?
Co1 N4 C13 C28 -173.9(3) 1_455 . . . ?
C18 N5 C14 C15 10(3) . . . . ?
Co2 N5 C14 C15 175(2) . . . . ?
C18' N5 C14' C15' 11(4) . . . . ?
Co2 N5 C14' C15' 180(2) . . . . ?
N5 C14 C15 C16 -7(4) . . . . ?
N5 C14' C15' C16' -2(4) . . . . ?
C14 C15 C16 C17 -1(4) . . . . ?
C14 C15 C16 C19 179(2) . . . . ?
C14' C15' C16' C17' -3(3) . . . . ?
C14' C15' C16' C19' 178(2) . . . . ?
C15 C16 C17 C18 5(3) . . . . ?
C19 C16 C17 C18 -175.2(18) . . . . ?
C15' C16' C17' C18' 0(3) . . . . ?
C19' C16' C17' C18' 179(2) . . . . ?
C14 N5 C18 C17 -6(3) . . . . ?
Co2 N5 C18 C17 -173.1(18) . . . . ?
C16 C17 C18 N5 -1(3) . . . . ?
C14' N5 C18' C17' -14(3) . . . . ?
Co2 N5 C18' C17' 176(2) . . . . ?
C16' C17' C18' N5 9(4) . . . . ?
N7 N6 C19 C20 -0.6(18) . . . . ?
N7 N6 C19 C16 178.5(10) . . . . ?
C15 C16 C19 N6 21(2) . . . . ?
C17 C16 C19 N6 -158.8(14) . . . . ?
C15 C16 C19 C20 -159.7(19) . . . . ?
C17 C16 C19 C20 20(2) . . . . ?
N7' N6' C19' C20' -1(2) . . . . ?
N7' N6' C19' C16' -179.5(11) . . . . ?
C17' C16' C19' N6' 166.2(16) . . . . ?
C15' C16' C19' N6' -15.1(18) . . . . ?
C17' C16' C19' C20' -12(2) . . . . ?
C15' C16' C19' C20' 166.5(12) . . . . ?
N6 C19 C20 C21 1(2) . . . . ?
C16 C19 C20 C21 -178.3(13) . . . . ?
N6' C19' C20' C21' -0.4(19) . . . . ?
C16' C19' C20' C21' 177.8(11) . . . . ?
C19 C20 C21 C22 0(2) . . . . ?
C19' C20' C21' C22' -1.5(17) . . . . ?
N6 N7 C22 C21 1.6(19) . . . . ?
N6 N7 C22 C25 177.6(11) . . . . ?
C20 C21 C22 N7 -1(2) . . . . ?
C20 C21 C22 C25 -177.1(13) . . . . ?
N6' N7' C22' C21' -7.0(18) . . . . ?
N6' N7' C22' C25' 176.0(11) . . . . ?
C20' C21' C22' N7' 5.5(17) . . . . ?
C20' C21' C22' C25' -177.6(11) . . . . ?
C27 N8 C23 C24 -16(3) . . . . ?
Co2 N8 C23 C24 172(2) 1_655 . . . ?
C27' N8 C23' C24' -8(2) . . . . ?
Co2 N8 C23' C24' -174.5(11) 1_655 . . . ?
N8 C23 C24 C25 12(4) . . . . ?
N8 C23' C24' C25' 5(2) . . . . ?
C23 C24 C25 C26 -3(4) . . . . ?
C23 C24 C25 C22 174(2) . . . . ?
N7 C22 C25 C26 160.5(15) . . . . ?
C21 C22 C25 C26 -23(2) . . . . ?
N7 C22 C25 C24 -17(3) . . . . ?
C21 C22 C25 C24 159(2) . . . . ?
C23' C24' C25' C26' -5(3) . . . . ?
C23' C24' C25' C22' 177.5(14) . . . . ?
N7' C22' C25' C26' -157(3) . . . . ?
C21' C22' C25' C26' 26(3) . . . . ?
N7' C22' C25' C24' 21.3(19) . . . . ?
C21' C22' C25' C24' -155.8(13) . . . . ?
C24 C25 C26 C27 -3(3) . . . . ?
C22 C25 C26 C27 179.4(17) . . . . ?
C24' C25' C26' C27' 8(4) . . . . ?
C22' C25' C26' C27' -174(2) . . . . ?
C25 C26 C27 N8 0(3) . . . . ?
C23 N8 C27 C26 10(3) . . . . ?
Co2 N8 C27 C26 -177.9(14) 1_655 . . . ?
C23' N8 C27' C26' 13(5) . . . . ?
Co2 N8 C27' C26' -180(3) 1_655 . . . ?
C25' C26' C27' N8 -14(6) . . . . ?
N4 C13 C28 C10 -0.7(6) . . . . ?
C11 C10 C28 C13 -1.3(6) . . . . ?
C9 C10 C28 C13 178.5(4) . . . . ?
Co1 O1 C29 O2 -76.3(9) . . . . ?
Co1 O1 C29 C30' 93.9(10) . . . . ?
Co1 O1 C29 C30 116.2(9) . . . . ?
Co2 O2 C29 O1 -1.8(5) . . . . ?
Co2 O2 C29 C30' -172.4(5) . . . . ?
Co2 O2 C29 C30 165.1(5) . . . . ?
O1 C29 C30 C31 169.9(8) . . . . ?
O2 C29 C30 C31 1.8(12) . . . . ?
O1 C29 C30 C35 -12.8(11) . . . . ?
O2 C29 C30 C35 179.2(8) . . . . ?
O1 C29 C30' C35' 2.5(13) . . . . ?
O2 C29 C30' C35' 173.6(9) . . . . ?
O1 C29 C30' C31' 178.9(8) . . . . ?
O2 C29 C30' C31' -10.0(12) . . . . ?
C35 C30 C31 C32 0.7(17) . . . . ?
C29 C30 C31 C32 178.0(9) . . . . ?
C35' C30' C31' C32' -2.6(17) . . . . ?
C29 C30' C31' C32' -179.1(9) . . . . ?
C30 C31 C32 C33 2.1(17) . . . . ?
C30' C31' C32' C33' 2.1(16) . . . . ?
C31 C32 C33 C34 -3.6(16) . . . . ?
C31 C32 C33 C36 175.6(10) . . . . ?
C31' C32' C33' C34' -1.6(15) . . . . ?
C31' C32' C33' C36' -174.8(9) . . . . ?
C32 C33 C34 C35 2.3(16) . . . . ?
C36 C33 C34 C35 -176.9(10) . . . . ?
C32' C33' C34' C35' 1.5(16) . . . . ?
C36' C33' C34' C35' 174.8(10) . . . . ?
C33 C34 C35 C30 0.5(17) . . . . ?
C31 C30 C35 C34 -2.0(17) . . . . ?
C29 C30 C35 C34 -179.4(9) . . . . ?
C31' C30' C35' C34' 2.6(19) . . . . ?
C29 C30' C35' C34' 179.0(10) . . . . ?
C33' C34' C35' C30' -2.1(19) . . . . ?
C34 C33 C36 C41 -31.5(14) . . . . ?
C32 C33 C36 C41 149.3(10) . . . . ?
C34 C33 C36 C37 145.7(10) . . . . ?
C32 C33 C36 C37 -33.5(14) . . . . ?
C32' C33' C36' C37' 17.3(14) . . . . ?
C34' C33' C36' C37' -155.7(9) . . . . ?
C32' C33' C36' C41' -167.3(9) . . . . ?
C34' C33' C36' C41' 19.7(14) . . . . ?
C41 C36 C37 C38 0.7(13) . . . . ?
C33 C36 C37 C38 -176.6(8) . . . . ?
C41' C36' C37' C38' 0.7(12) . . . . ?
C33' C36' C37' C38' 176.2(8) . . . . ?
C41' C36' C37' C47' -109.7(9) . . . 2_666 ?
C33' C36' C37' C47' 65.8(9) . . . 2_666 ?
C36 C37 C38 C39 0.6(14) . . . . ?
C36 C37 C38 O9 174.4(8) . . . . ?
C48 O9 C38 C37 91.4(9) . . . . ?
C48 O9 C38 C39 -94.6(9) . . . . ?
C36' C37' C38' C39' -2.5(13) . . . . ?
C47' C37' C38' C39' 98.3(10) 2_666 . . . ?
C36' C37' C38' O9' 178.1(7) . . . . ?
C47' C37' C38' O9' -81.0(8) 2_666 . . . ?
C48' O9' C38' C39' 90.3(9) . . . . ?
C48' O9' C38' C37' -90.4(9) . . . . ?
C37 C38 C39 C40 0.1(14) . . . . ?
O9 C38 C39 C40 -173.6(8) . . . . ?
C37' C38' C39' C40' 2.6(13) . . . . ?
O9' C38' C39' C40' -178.1(7) . . . . ?
C38 C39 C40 C41 -2.1(13) . . . . ?
C38 C39 C40 C42 178.8(8) . . . . ?
C38' C39' C40' C41' -0.8(13) . . . . ?
C38' C39' C40' C42' -175.4(8) . . . . ?
C37 C36 C41 C40 -2.8(14) . . . . ?
C33 C36 C41 C40 174.4(8) . . . . ?
C39 C40 C41 C36 3.6(14) . . . . ?
C42 C40 C41 C36 -177.4(8) . . . . ?
C39' C40' C41' C36' -1.0(14) . . . . ?
C42' C40' C41' C36' 173.5(9) . . . . ?
C37' C36' C41' C40' 1.0(14) . . . . ?
C33' C36' C41' C40' -174.5(8) . . . . ?
C39 C40 C42 C43 40.0(13) . . . . ?
C41 C40 C42 C43 -139.0(9) . . . . ?
C39 C40 C42 C47 -139.3(9) . . . . ?
C41 C40 C42 C47 41.6(13) . . . . ?
C41' C40' C42' C43' 157.0(10) . . . . ?
C39' C40' C42' C43' -28.5(15) . . . . ?
C41' C40' C42' C47' -29.2(16) . . . . ?
C39' C40' C42' C47' 145.2(12) . . . . ?
C47 C42 C43 C44 -0.7(14) . . . . ?
C40 C42 C43 C44 180.0(9) . . . . ?
C47' C42' C43' C44' 0.3(18) . . . . ?
C40' C42' C43' C44' 174.1(11) . . . . ?
C42 C43 C44 C45 1.0(15) . . . . ?
C42' C43' C44' C45' 7(2) . . . . ?
C43 C44 C45 C46 -2.0(15) . . . . ?
C43 C44 C45 C67 -170.3(8) . . . . ?
C43' C44' C45' C46' -10(2) . . . . ?
C43' C44' C45' C67 172.1(12) . . . . ?
C44 C45 C46 C47 2.9(15) . . . . ?
C67 C45 C46 C47 171.0(8) . . . . ?
C44' C45' C46' C47' 7(3) . . . . ?
C67 C45' C46' C47' -174.8(15) . . . . ?
C45 C46 C47 C42 -2.6(14) . . . . ?
C43 C42 C47 C46 1.4(14) . . . . ?
C40 C42 C47 C46 -179.2(8) . . . . ?
C45' C46' C47' C42' -1(3) . . . . ?
C43' C42' C47' C46' -3(2) . . . . ?
C40' C42' C47' C46' -177.1(15) . . . . ?
C38 O9 C48 C49 -95.0(10) . . . . ?
C38 O9 C48 C53 86.8(10) . . . . ?
C38' O9' C48' C49' 97.5(9) . . . . ?
C38' O9' C48' C53' -85.0(9) . . . . ?
O9 C48 C49 C50 -177.3(9) . . . . ?
C53 C48 C49 C50 0.9(15) . . . . ?
O9' C48' C49' C50' 177.0(9) . . . . ?
C53' C48' C49' C50' -0.6(13) . . . . ?
C48 C49 C50 C51 -1.8(15) . . . . ?
C48 C49 C50 C54 178.5(9) . . . . ?
C48' C49' C50' C51' 2.0(14) . . . . ?
C48' C49' C50' C54' -177.3(8) . . . . ?
C49 C50 C51 C52 3.4(16) . . . . ?
C54 C50 C51 C52 -176.9(9) . . . . ?
C49' C50' C51' C52' -2.6(15) . . . . ?
C54' C50' C51' C52' 176.7(9) . . . . ?
C50 C51 C52 C53 -3.9(15) . . . . ?
C50 C51 C52 C60 176.3(9) . . . . ?
C50' C51' C52' C53' 1.7(15) . . . . ?
C50' C51' C52' C60' -172.7(9) . . . . ?
C51 C52 C53 C48 2.8(14) . . . . ?
C60 C52 C53 C48 -177.3(9) . . . . ?
C49 C48 C53 C52 -1.5(15) . . . . ?
O9 C48 C53 C52 176.7(8) . . . . ?
C51' C52' C53' C48' -0.2(14) . . . . ?
C60' C52' C53' C48' 174.1(8) . . . . ?
O9' C48' C53' C52' -177.9(8) . . . . ?
C49' C48' C53' C52' -0.4(13) . . . . ?
C49 C50 C54 C55 35.5(16) . . . . ?
C51 C50 C54 C55 -144.2(11) . . . . ?
C49 C50 C54 C59 -140.3(10) . . . . ?
C51 C50 C54 C59 40.0(15) . . . . ?
C49' C50' C54' C55' -36.7(15) . . . . ?
C51' C50' C54' C55' 144.0(10) . . . . ?
C49' C50' C54' C59' 142.3(10) . . . . ?
C51' C50' C54' C59' -37.0(15) . . . . ?
C59 C54 C55 C56 -2.5(17) . . . . ?
C50 C54 C55 C56 -178.3(11) . . . . ?
C59' C54' C55' C56' 2.2(17) . . . . ?
C50' C54' C55' C56' -178.8(10) . . . . ?
C54 C55 C56 C57 -1.9(19) . . . . ?
C54' C55' C56' C57' -4.5(18) . . . . ?
C55 C56 C57 C58 3.9(19) . . . . ?
C55 C56 C57 C66 -173.4(10) . . . . ?
C55' C56' C57' C58' 4.6(18) . . . . ?
C55' C56' C57' C66 173.3(9) . . . . ?
C56 C57 C58 C59 -1.5(17) . . . . ?
C66 C57 C58 C59 175.8(9) . . . . ?
C56' C57' C58' C59' -2.5(18) . . . . ?
C66 C57' C58' C59' -171.2(10) . . . . ?
C57 C58 C59 C54 -2.7(16) . . . . ?
C55 C54 C59 C58 4.7(16) . . . . ?
C50 C54 C59 C58 -179.4(10) . . . . ?
C57' C58' C59' C54' 0.2(18) . . . . ?
C55' C54' C59' C58' 0.0(17) . . . . ?
C50' C54' C59' C58' -179.0(10) . . . . ?
C53 C52 C60 C65 -23.6(16) . . . . ?
C51 C52 C60 C65 156.3(11) . . . . ?
C53 C52 C60 C61 152.9(10) . . . . ?
C51 C52 C60 C61 -27.3(15) . . . . ?
C53' C52' C60' C61' -145.0(10) . . . . ?
C51' C52' C60' C61' 29.3(15) . . . . ?
C53' C52' C60' C65' 29.2(15) . . . . ?
C51' C52' C60' C65' -156.6(10) . . . . ?
C65 C60 C61 C62 -0.7(16) . . . . ?
C52 C60 C61 C62 -177.4(11) . . . . ?
C65' C60' C61' C62' -0.9(17) . . . . ?
C52' C60' C61' C62' 173.5(11) . . . . ?
C60 C61 C62 C63 -5.8(17) . . . . ?
C60' C61' C62' C63 10.6(17) . . . . ?
C61 C62 C63 C64 13.8(16) . . . . ?
C61 C62 C63 C68 167.9(9) . . . . ?
C61' C62' C63 C64' -17.2(17) . . . . ?
C61' C62' C63 C68 -168.6(9) . . . . ?
C62 C63 C64 C65 -16.2(18) . . . . ?
C68 C63 C64 C65 -169.9(11) . . . . ?
C62' C63 C64' C65' 15(2) . . . . ?
C68 C63 C64' C65' 165.5(12) . . . . ?
C63 C64 C65 C60 10(2) . . . . ?
C61 C60 C65 C64 -1.3(18) . . . . ?
C52 C60 C65 C64 175.3(12) . . . . ?
C63 C64' C65' C60' -6(2) . . . . ?
C61' C60' C65' C64' -1(2) . . . . ?
C52' C60' C65' C64' -175.7(14) . . . . ?
Co1 O3 C66 O4 0.9(5) 1_565 . . . ?
Co1 O3 C66 C57 -158.4(6) 1_565 . . . ?
Co1 O3 C66 C57' 164.4(6) 1_565 . . . ?
Co1 O4 C66 O3 -0.9(5) 1_565 . . . ?
Co1 O4 C66 C57 158.9(6) 1_565 . . . ?
Co1 O4 C66 C57' -164.6(6) 1_565 . . . ?
C56 C57 C66 O3 -21.7(14) . . . . ?
C58 C57 C66 O3 161.1(8) . . . . ?
C56 C57 C66 O4 178.1(10) . . . . ?
C58 C57 C66 O4 0.9(13) . . . . ?
C56 C57 C66 Co1 -106.9(16) . . . 1_565 ?
C58 C57 C66 Co1 75.9(17) . . . 1_565 ?
C58' C57' C66 O3 -168.5(8) . . . . ?
C56' C57' C66 O3 22.8(13) . . . . ?
C58' C57' C66 O4 -4.5(13) . . . . ?
C56' C57' C66 O4 -173.2(9) . . . . ?
C58' C57' C66 Co1 -82(2) . . . 1_565 ?
C56' C57' C66 Co1 109(2) . . . 1_565 ?
Co2 O7 C67 O8 0.8(5) 1_554 . . . ?
Co2 O7 C67 C45' 160.5(8) 1_554 . . . ?
Co2 O7 C67 C45 -164.2(6) 1_554 . . . ?
Co2 O8 C67 O7 -0.8(6) 1_554 . . . ?
Co2 O8 C67 C45' -160.7(8) 1_554 . . . ?
Co2 O8 C67 C45 164.2(6) 1_554 . . . ?
C44' C45' C67 O7 7.1(19) . . . . ?
C46' C45' C67 O7 -170.5(12) . . . . ?
C44' C45' C67 O8 167.5(12) . . . . ?
C46' C45' C67 O8 -10.1(18) . . . . ?
C44' C45' C67 Co2 92(2) . . . 1_554 ?
C46' C45' C67 Co2 -86(2) . . . 1_554 ?
C44 C45 C67 O7 -28.1(12) . . . . ?
C46 C45 C67 O7 164.0(7) . . . . ?
C44 C45 C67 O8 166.5(8) . . . . ?
C46 C45 C67 O8 -1.4(11) . . . . ?
C44 C45 C67 Co2 -114.8(19) . . . 1_554 ?
C46 C45 C67 Co2 77(2) . . . 1_554 ?
Co2 O5 C68 O6 77.7(7) 1_564 . . . ?
Co2 O5 C68 C63 -103.1(7) 1_564 . . . ?
Co1 O6 C68 O5 0.5(5) 1_564 . . . ?
Co1 O6 C68 C63 -178.7(3) 1_564 . . . ?
C64 C63 C68 O5 -178.1(8) . . . . ?
C62 C63 C68 O5 29.1(8) . . . . ?
C62' C63 C68 O5 -3.4(8) . . . . ?
C64' C63 C68 O5 -153.6(10) . . . . ?
C64 C63 C68 O6 1.1(10) . . . . ?
C62 C63 C68 O6 -151.7(7) . . . . ?
C62' C63 C68 O6 175.8(7) . . . . ?
C64' C63 C68 O6 25.6(11) . . . . ?
